data_4103651
loop_
_publ_author_name
'Karolin Ziegler'
'Andreas Mueller'
'Konstantin Yu. Amsharov'
'Martin Jansen'

_publ_contact_author_address
;
Chemistry
Max Planck Institute for Solid state research
Heisenbergstrasse 1
Stuttgart
GERMANY
;
_publ_contact_author_name 'Prof. Martin Jansen'
_publ_section_title
;
 Disclosure of the Elusive C2v-C72 Carbon Cage
;
_journal_name_full 'Journal of the American Chemical Society'
_journal_page_first 17099
_journal_page_last 17101
_journal_paper_doi 10.1021/ja108470p
_journal_volume 132
_journal_year 2010
_chemical_formula_moiety 'C72Cl4 CS2'
_chemical_formula_sum 'C73 Cl4 S2'
_chemical_formula_weight 1082.65
_chemical_name_systematic
; 
 ? 
;
_space_group_IT_number 62
_symmetry_cell_setting orthorhombic
_symmetry_space_group_name_Hall '-P 2ac 2n'
_symmetry_space_group_name_H-M 'P n m a'
_atom_sites_solution_hydrogens none
_atom_sites_solution_primary direct
_atom_sites_solution_secondary difmap
_audit_creation_method SHELXL-97
_cell_angle_alpha 90.00
_cell_angle_beta 90.00
_cell_angle_gamma 90.00
_cell_formula_units_Z 4
_cell_length_a 20.376(6)
_cell_length_b 16.900(5)
_cell_length_c 10.960(3)
_cell_measurement_reflns_used 3758
_cell_measurement_temperature 100(2)
_cell_measurement_theta_max 24.11
_cell_measurement_theta_min 2.41
_cell_volume 3774.1(19)
_computing_cell_refinement 'SAINT32 (Bruker AXS, 2006)'
_computing_data_collection 'Brukersuite (Bruker AXS, 2006)'
_computing_data_reduction 'SAINT32 (Bruker AXS, 2006)'
_computing_structure_refinement 'SHELXL-97 (Sheldrick, 1997)'
_computing_structure_solution 'SHELXS-97 (Sheldrick, 1990)'
_diffrn_ambient_temperature 100(2)
_diffrn_measured_fraction_theta_full 1.000
_diffrn_measured_fraction_theta_max 1.000
_diffrn_measurement_device_type 'Bruker SMART'
_diffrn_measurement_method \wscans
_diffrn_radiation_monochromator graphite
_diffrn_radiation_source 'fine-focus sealed tube'
_diffrn_radiation_type MoK\a
_diffrn_radiation_wavelength 0.71073
_diffrn_reflns_av_R_equivalents 0.0482
_diffrn_reflns_av_sigmaI/netI 0.0267
_diffrn_reflns_limit_h_max 23
_diffrn_reflns_limit_h_min -23
_diffrn_reflns_limit_k_max 19
_diffrn_reflns_limit_k_min -19
_diffrn_reflns_limit_l_max 12
_diffrn_reflns_limit_l_min -12
_diffrn_reflns_number 24701
_diffrn_reflns_theta_full 24.17
_diffrn_reflns_theta_max 24.17
_diffrn_reflns_theta_min 2.00
_diffrn_standards_decay_% 0
_diffrn_standards_interval_count 0
_diffrn_standards_interval_time 0
_diffrn_standards_number 0
_exptl_absorpt_coefficient_mu 0.489
_exptl_absorpt_correction_T_max 0.9085
_exptl_absorpt_correction_T_min 0.9085
_exptl_absorpt_correction_type multi-scan
_exptl_absorpt_process_details 'SADABS (G.M. Sheldrick, 2007)'
_exptl_crystal_colour black
_exptl_crystal_density_diffrn 1.905
_exptl_crystal_density_method 'not measured'
_exptl_crystal_description block
_exptl_crystal_F_000 2152
_exptl_crystal_size_max 0.20
_exptl_crystal_size_mid 0.20
_exptl_crystal_size_min 0.20
_refine_diff_density_max 0.708
_refine_diff_density_min -0.692
_refine_diff_density_rms 0.103
_refine_ls_extinction_method none
_refine_ls_goodness_of_fit_ref 1.230
_refine_ls_hydrogen_treatment none
_refine_ls_matrix_type full
_refine_ls_number_parameters 706
_refine_ls_number_reflns 3138
_refine_ls_number_restraints 648
_refine_ls_restrained_S_all 1.205
_refine_ls_R_factor_all 0.1035
_refine_ls_R_factor_gt 0.0839
_refine_ls_shift/su_max 0.039
_refine_ls_shift/su_mean 0.009
_refine_ls_structure_factor_coef Fsqd
_refine_ls_weighting_details 'calc w=1/[\s^2^(Fo^2^)+(0.2000P)^2^+0.0000P] where P=(Fo^2^+2Fc^2^)/3'
_refine_ls_weighting_scheme calc
_refine_ls_wR_factor_gt 0.2529
_refine_ls_wR_factor_ref 0.2761
_reflns_number_gt 2392
_reflns_number_total 3138
_reflns_threshold_expression >2sigma(I)
_cod_data_source_file ja108470p_si_001.cif
_cod_data_source_block ams58
_cod_original_cell_volume 3774(2)
_cod_database_code 4103651

loop_
_symmetry_equiv_pos_as_xyz
'x, y, z'
'-x+1/2, -y, z+1/2'
'-x, y+1/2, -z'
'x+1/2, -y+1/2, -z+1/2'
'-x, -y, -z'
'x-1/2, y, -z-1/2'
'x, -y-1/2, z'
'-x-1/2, y-1/2, z-1/2'

loop_
_atom_site_label
_atom_site_type_symbol
_atom_site_fract_x
_atom_site_fract_y
_atom_site_fract_z
_atom_site_U_iso_or_equiv
_atom_site_adp_type
_atom_site_occupancy
_atom_site_symmetry_multiplicity
_atom_site_calc_flag
_atom_site_refinement_flags
_atom_site_disorder_assembly
_atom_site_disorder_group
S1 S 0.94138(10) 0.51273(12) 0.12237(18) 0.0654(6) Uani 0.50 1 d P A 2
S2 S 1.03292(9) 0.59118(11) 0.09543(16) 0.0587(5) Uani 0.50 1 d P . 2
C1 C 0.9550(3) 0.4574(4) 0.0055(7) 0.062(2) Uani 0.50 1 d P . 2
Cl1 Cl 0.85782(7) 0.36180(10) -0.29627(13) 0.0454(4) Uani 0.50 1 d P . 1
Cl2 Cl 0.83900(7) 0.18339(11) -0.32424(13) 0.0489(4) Uani 0.50 1 d P . 1
Cl3 Cl 0.94831(6) 0.30527(10) -0.08009(12) 0.0471(4) Uani 0.50 1 d P . 1
Cl4 Cl 0.90042(8) 0.45755(10) 0.04443(15) 0.0576(5) Uani 0.50 1 d P . 1
C1F C 0.8170(3) 0.3132(3) -0.1686(5) 0.0350(12) Uani 0.50 1 d PU . 1
C2F C 0.7656(3) 0.3662(3) -0.1312(5) 0.0344(12) Uani 0.50 1 d PU . 1
C3F C 0.7932(2) 0.2293(3) -0.1998(4) 0.0390(15) Uani 0.50 1 d PU . 1
C4F C 0.8629(3) 0.3070(3) -0.0512(5) 0.0356(12) Uani 0.50 1 d PU . 1
C5F C 0.6998(3) 0.3650(4) -0.1823(5) 0.0386(14) Uani 0.50 1 d PU . 1
C6F C 0.7799(3) 0.4044(3) -0.0216(6) 0.0378(14) Uani 0.50 1 d PU . 1
C7F C 0.8089(3) 0.1847(4) -0.0858(5) 0.0403(13) Uani 0.50 1 d PU . 1
C8F C 0.7192(3) 0.2231(3) -0.2269(4) 0.0431(14) Uani 0.50 1 d PU . 1
C9F C 0.6542(3) 0.4180(4) -0.1272(7) 0.0544(15) Uani 0.50 1 d PU . 1
C10F C 0.6766(3) 0.2892(4) -0.2344(4) 0.0391(12) Uani 0.50 1 d PU . 1
C11F C 0.7311(3) 0.4501(3) 0.0419(6) 0.0471(14) Uani 0.50 1 d PU . 1
C12F C 0.8398(3) 0.3782(4) 0.0372(5) 0.0420(13) Uani 0.50 1 d PU . 1
C13F C 0.7766(4) 0.1137(4) -0.0542(7) 0.0444(16) Uani 0.50 1 d PU . 1
C14F C 0.8421(2) 0.2308(3) 0.0016(4) 0.0348(15) Uani 0.50 1 d PU . 1
C15F C 0.6911(4) 0.1507(5) -0.2060(6) 0.0474(16) Uani 0.50 1 d PU . 1
C16F C 0.5852(3) 0.4028(4) -0.1276(6) 0.0555(16) Uani 0.50 1 d PU . 1
C17F C 0.6707(3) 0.4571(4) -0.0126(7) 0.0499(16) Uani 0.50 1 d PU . 1
C18F C 0.6093(3) 0.2785(3) -0.2390(5) 0.0450(15) Uani 0.50 1 d PU . 1
C19F C 0.7341(4) 0.4508(4) 0.1704(6) 0.0500(15) Uani 0.50 1 d PU . 1
C20F C 0.7841(3) 0.0880(4) 0.0669(6) 0.0480(14) Uani 0.50 1 d PU . 1
C21F C 0.7196(3) 0.0932(4) -0.1185(6) 0.0528(15) Uani 0.50 1 d PU . 1
C22F C 0.8423(2) 0.2105(4) 0.1272(6) 0.0437(13) Uani 0.50 1 d PU . 1
C23F C 0.6229(3) 0.1387(4) -0.2049(5) 0.0518(14) Uani 0.50 1 d PU . 1
C24F C 0.5600(3) 0.4290(4) -0.0114(7) 0.0564(16) Uani 0.50 1 d PU . 1
C25F C 0.5638(3) 0.3366(4) -0.1843(6) 0.0526(15) Uani 0.50 1 d PU . 1
C26F C 0.6084(3) 0.4615(4) 0.0532(7) 0.0568(15) Uani 0.50 1 d PU . 1
C27F C 0.5803(3) 0.2021(5) -0.2211(6) 0.0491(15) Uani 0.50 1 d PU . 1
C28F C 0.7841(3) 0.4036(4) 0.2307(5) 0.0471(14) Uani 0.50 1 d PU . 1
C29F C 0.6759(4) 0.4537(4) 0.2357(7) 0.0583(15) Uani 0.50 1 d PU . 1
C30F C 0.8203(3) 0.1341(4) 0.1558(6) 0.0464(15) Uani 0.50 1 d PU . 1
C31F C 0.7314(4) 0.0444(5) 0.1252(8) 0.0532(17) Uani 0.50 1 d PU . 1
C32F C 0.8361(2) 0.2745(4) 0.2132(5) 0.0473(15) Uani 0.50 1 d PU . 1
C33F C 0.6072(4) 0.0790(4) -0.1122(7) 0.0524(16) Uani 0.50 1 d PU . 1
C34F C 0.6667(4) 0.0528(5) -0.0560(7) 0.0520(17) Uani 0.50 1 d PU . 1
C35F C 0.5074(3) 0.3835(4) 0.0402(7) 0.0585(15) Uani 0.50 1 d PU . 1
C36F C 0.5101(3) 0.2846(5) -0.1327(6) 0.0563(16) Uani 0.50 1 d PU . 1
C37F C 0.6136(4) 0.4509(4) 0.1846(6) 0.0526(16) Uani 0.50 1 d PU . 1
C38F C 0.7540(3) 0.3819(4) 0.3429(5) 0.0575(15) Uani 0.50 1 d PU . 1
C39F C 0.8242(4) 0.3521(5) 0.1706(7) 0.0440(16) Uani 0.50 1 d PU . 1
C40F C 0.6886(4) 0.4101(5) 0.3566(6) 0.0577(16) Uani 0.50 1 d PU . 1
C41F C 0.7908(4) 0.1192(5) 0.2735(7) 0.0561(16) Uani 0.50 1 d PU . 1
C42F C 0.7379(4) 0.0640(4) 0.2565(7) 0.0602(16) Uani 0.50 1 d PU . 1
C43F C 0.6712(4) 0.0346(4) 0.0714(7) 0.0581(16) Uani 0.50 1 d PU . 1
C44F C 0.5489(4) 0.0893(5) -0.0449(7) 0.0511(16) Uani 0.50 1 d PU . 1
C45F C 0.4841(3) 0.3151(5) -0.0186(7) 0.0553(15) Uani 0.50 1 d PU . 1
C46F C 0.5113(3) 0.3659(5) 0.1707(7) 0.0576(17) Uani 0.50 1 d PU . 1
C47F C 0.5607(3) 0.4035(4) 0.2410(6) 0.0596(16) Uani 0.50 1 d PU . 1
C48F C 0.6385(4) 0.3654(5) 0.4084(5) 0.0592(15) Uani 0.50 1 d PU . 1
C49F C 0.7898(4) 0.1706(6) 0.3554(6) 0.0659(17) Uani 0.50 1 d PU . 1
C50F C 0.6810(4) 0.0707(5) 0.3211(8) 0.0579(17) Uani 0.50 1 d PU . 1
C51F C 0.6089(4) 0.0455(4) 0.1382(8) 0.0543(17) Uani 0.50 1 d PU . 1
C52F C 0.5197(4) 0.2034(5) -0.1513(7) 0.0560(17) Uani 0.50 1 d PU . 1
C53F C 0.5068(3) 0.1509(5) -0.0630(6) 0.0563(15) Uani 0.50 1 d PU . 1
C54F C 0.4714(2) 0.2591(7) 0.0769(4) 0.0508(14) Uani 0.50 1 d PU . 1
C55F C 0.4884(3) 0.2906(4) 0.1868(6) 0.0520(14) Uani 0.50 1 d PU . 1
C56F C 0.5764(4) 0.3609(5) 0.3507(6) 0.0557(16) Uani 0.50 1 d PU . 1
C57F C 0.6558(3) 0.2936(5) 0.4632(5) 0.0644(16) Uani 0.50 1 d PU . 1
C58F C 0.7735(3) 0.3091(5) 0.3940(5) 0.0540(16) Uani 0.50 1 d PU . 1
C59F C 0.8113(2) 0.2500 0.3306(4) 0.0565(12) Uani 1 2 d SU . 1
C60F C 0.7318(4) 0.1827(6) 0.4373(6) 0.0675(17) Uani 0.50 1 d PU . 1
C61F C 0.6795(4) 0.1340(6) 0.4209(6) 0.0649(17) Uani 0.50 1 d PU . 1
C62F C 0.6178(4) 0.0653(4) 0.2688(7) 0.0602(16) Uani 0.50 1 d PU . 1
C63F C 0.5536(3) 0.0728(4) 0.0854(6) 0.0535(15) Uani 0.50 1 d PU . 1
C64F C 0.4812(3) 0.1773(5) 0.0545(7) 0.0539(15) Uani 0.50 1 d PU . 1
C65F C 0.5130(2) 0.2500 0.2851(4) 0.0532(12) Uani 1 2 d SU . 1
C66F C 0.5553(3) 0.2821(4) 0.3715(5) 0.0589(16) Uani 0.50 1 d PU . 1
C67F C 0.7207(3) 0.2668(5) 0.4610(4) 0.0574(17) Uani 0.50 1 d PU . 1
C68F C 0.6018(2) 0.2414(9) 0.4418(4) 0.0580(15) Uani 0.50 1 d PU . 1
C69F C 0.6108(4) 0.1678(6) 0.4196(6) 0.0643(17) Uani 0.50 1 d PU . 1
C70F C 0.5755(4) 0.1203(6) 0.3225(7) 0.0585(18) Uani 0.50 1 d PU . 1
C71F C 0.5093(4) 0.1280(5) 0.1420(7) 0.0515(17) Uani 0.50 1 d PU . 1
C72F C 0.5250(3) 0.1585(5) 0.2631(6) 0.0540(15) Uani 0.50 1 d PU . 1

loop_
_atom_site_aniso_label
_atom_site_aniso_U_11
_atom_site_aniso_U_22
_atom_site_aniso_U_33
_atom_site_aniso_U_23
_atom_site_aniso_U_13
_atom_site_aniso_U_12
S1 0.0695(12) 0.0630(10) 0.0638(11) 0.0037(9) 0.0109(9) 0.0071(9)
S2 0.0534(10) 0.0690(11) 0.0537(10) 0.0037(8) -0.0071(8) 0.0070(9)
C1 0.023(3) 0.060(4) 0.103(5) 0.044(4) -0.022(3) -0.016(3)
Cl1 0.0387(7) 0.0661(9) 0.0314(7) 0.0110(7) 0.0070(6) -0.0024(7)
Cl2 0.0422(8) 0.0708(10) 0.0338(8) -0.0122(7) 0.0140(6) 0.0005(7)
Cl3 0.0226(6) 0.0836(11) 0.0350(7) 0.0079(7) 0.0008(5) -0.0041(7)
Cl4 0.0495(9) 0.0642(9) 0.0592(10) -0.0037(8) 0.0018(7) -0.0226(8)
C1F 0.033(2) 0.049(3) 0.024(2) 0.004(2) 0.002(2) -0.002(2)
C2F 0.027(2) 0.043(2) 0.034(2) 0.017(2) 0.000(2) -0.001(2)
C3F 0.032(2) 0.056(4) 0.029(2) -0.005(2) 0.0085(18) 0.010(2)
C4F 0.026(2) 0.051(3) 0.029(2) 0.002(2) 0.002(2) 0.002(2)
C5F 0.027(2) 0.059(3) 0.030(2) 0.016(2) 0.000(2) 0.008(2)
C6F 0.035(3) 0.040(3) 0.038(3) 0.009(2) 0.007(2) -0.004(2)
C7F 0.032(2) 0.050(3) 0.039(3) -0.002(2) 0.009(2) 0.015(2)
C8F 0.039(2) 0.070(3) 0.020(2) -0.012(2) 0.003(2) -0.005(2)
C9F 0.048(3) 0.056(3) 0.059(3) 0.029(3) 0.003(3) 0.016(3)
C10F 0.026(2) 0.076(3) 0.015(2) 0.006(2) 0.001(2) 0.001(2)
C11F 0.048(3) 0.035(2) 0.059(3) -0.003(2) 0.018(3) -0.003(2)
C12F 0.031(2) 0.060(3) 0.035(2) -0.005(2) 0.003(2) -0.009(2)
C13F 0.038(3) 0.045(3) 0.050(3) -0.007(3) 0.016(3) 0.008(2)
C14F 0.0201(19) 0.051(4) 0.033(2) 0.001(2) 0.0008(17) 0.0059(19)
C15F 0.046(3) 0.062(3) 0.035(3) -0.021(3) 0.007(3) -0.007(3)
C16F 0.042(3) 0.070(3) 0.055(3) 0.024(3) -0.011(3) 0.020(3)
C17F 0.049(3) 0.040(3) 0.061(3) 0.013(3) 0.009(3) 0.012(2)
C18F 0.037(2) 0.077(3) 0.021(2) 0.005(2) -0.008(2) -0.004(2)
C19F 0.058(3) 0.044(3) 0.048(3) -0.023(2) 0.010(3) -0.017(2)
C20F 0.043(3) 0.043(3) 0.058(3) 0.013(2) 0.016(3) 0.015(2)
C21F 0.050(3) 0.052(3) 0.056(3) -0.029(2) 0.019(3) -0.003(3)
C22F 0.020(2) 0.070(3) 0.041(3) 0.014(2) -0.005(2) 0.005(2)
C23F 0.057(3) 0.068(3) 0.030(2) -0.026(2) 0.003(2) -0.017(3)
C24F 0.039(3) 0.062(3) 0.068(3) 0.006(3) 0.000(3) 0.027(3)
C25F 0.032(3) 0.084(3) 0.041(3) 0.012(3) -0.012(2) 0.013(3)
C26F 0.051(3) 0.045(3) 0.074(3) -0.002(3) 0.011(3) 0.021(2)
C27F 0.042(3) 0.077(3) 0.028(3) -0.005(3) -0.014(2) -0.011(3)
C28F 0.043(3) 0.064(3) 0.035(3) -0.022(2) 0.009(2) -0.025(2)
C29F 0.062(3) 0.057(3) 0.056(3) -0.031(3) 0.017(3) -0.006(3)
C30F 0.031(3) 0.062(3) 0.047(3) 0.022(3) -0.004(2) 0.019(2)
C31F 0.055(3) 0.045(3) 0.060(3) 0.011(3) 0.010(3) 0.007(3)
C32F 0.025(2) 0.085(4) 0.032(2) 0.008(2) -0.0090(19) -0.011(2)
C33F 0.046(3) 0.058(3) 0.054(3) -0.027(3) 0.006(3) -0.019(3)
C34F 0.052(3) 0.045(3) 0.058(3) -0.017(3) 0.012(3) -0.012(3)
C35F 0.029(2) 0.079(3) 0.067(3) 0.001(3) 0.000(3) 0.031(3)
C36F 0.028(2) 0.094(3) 0.047(3) 0.006(3) -0.017(2) -0.004(3)
C37F 0.053(3) 0.051(3) 0.053(3) -0.021(3) 0.017(3) 0.011(3)
C38F 0.052(3) 0.090(3) 0.030(2) -0.033(2) -0.004(2) -0.027(3)
C39F 0.031(3) 0.067(3) 0.034(3) -0.008(3) -0.002(2) -0.017(3)
C40F 0.057(3) 0.081(3) 0.036(3) -0.038(3) 0.008(3) -0.015(3)
C41F 0.042(3) 0.078(3) 0.048(3) 0.027(3) 0.000(3) 0.016(3)
C42F 0.053(3) 0.064(3) 0.064(3) 0.035(3) 0.006(3) 0.016(3)
C43F 0.062(3) 0.039(3) 0.073(3) -0.004(3) 0.019(3) -0.008(3)
C44F 0.038(3) 0.066(3) 0.049(3) -0.018(3) -0.001(3) -0.030(3)
C45F 0.017(2) 0.092(3) 0.057(3) 0.009(3) -0.009(2) 0.012(3)
C46F 0.030(3) 0.088(3) 0.055(3) -0.007(3) 0.010(3) 0.020(3)
C47F 0.049(3) 0.080(3) 0.050(3) -0.022(3) 0.017(3) 0.017(3)
C48F 0.052(3) 0.099(3) 0.026(2) -0.040(3) 0.010(2) -0.008(3)
C49F 0.050(3) 0.112(4) 0.036(3) 0.022(3) -0.009(3) 0.008(3)
C50F 0.049(3) 0.074(3) 0.051(3) 0.032(3) 0.003(3) -0.003(3)
C51F 0.058(3) 0.040(3) 0.065(3) 0.005(3) 0.012(3) -0.017(3)
C52F 0.037(3) 0.088(3) 0.043(3) -0.019(3) -0.014(3) -0.009(3)
C53F 0.031(3) 0.086(3) 0.052(3) -0.025(3) -0.001(2) -0.022(3)
C54F 0.0123(17) 0.092(4) 0.048(2) -0.001(4) 0.0041(17) 0.005(3)
C55F 0.016(2) 0.094(3) 0.045(3) -0.008(3) 0.013(2) 0.007(2)
C56F 0.047(3) 0.095(3) 0.026(2) -0.027(3) 0.019(2) 0.006(3)
C57F 0.051(3) 0.122(4) 0.021(2) -0.019(3) 0.007(2) -0.008(3)
C58F 0.037(3) 0.109(4) 0.015(2) -0.006(3) -0.007(2) -0.024(3)
C59F 0.0303(19) 0.112(3) 0.0268(19) 0.000 -0.0073(17) 0.000
C60F 0.055(3) 0.119(4) 0.028(3) 0.028(3) -0.012(3) -0.008(3)
C61F 0.049(3) 0.107(4) 0.039(3) 0.033(3) -0.001(3) -0.008(3)
C62F 0.058(3) 0.061(3) 0.061(3) 0.025(3) 0.015(3) -0.015(3)
C63F 0.046(3) 0.058(3) 0.056(3) -0.013(3) 0.007(3) -0.026(3)
C64F 0.021(2) 0.091(3) 0.049(3) -0.007(3) 0.001(2) -0.015(3)
C65F 0.0242(18) 0.101(3) 0.035(2) 0.000 0.0162(16) 0.000
C66F 0.045(3) 0.105(4) 0.027(2) -0.015(2) 0.021(2) -0.004(3)
C67F 0.043(2) 0.114(4) 0.0148(19) -0.001(3) -0.0007(19) -0.013(3)
C68F 0.037(2) 0.111(4) 0.026(2) -0.005(4) 0.0156(18) -0.009(4)
C69F 0.045(3) 0.110(4) 0.038(3) 0.016(3) 0.016(3) -0.010(3)
C70F 0.042(3) 0.088(4) 0.046(3) 0.017(3) 0.019(3) -0.017(3)
C71F 0.029(3) 0.079(3) 0.047(3) -0.005(3) 0.008(3) -0.026(3)
C72F 0.026(2) 0.094(3) 0.042(3) 0.002(3) 0.014(2) -0.017(3)

loop_
_atom_type_symbol
_atom_type_description
_atom_type_scat_dispersion_real
_atom_type_scat_dispersion_imag
_atom_type_scat_source
C C 0.0033 0.0016 'International Tables Vol C Tables 4.2.6.8 and 6.1.1.4'
S S 0.1246 0.1234 'International Tables Vol C Tables 4.2.6.8 and 6.1.1.4'
Cl Cl 0.1484 0.1585 'International Tables Vol C Tables 4.2.6.8 and 6.1.1.4'

loop_
_geom_angle_atom_site_label_1
_geom_angle_atom_site_label_2
_geom_angle_atom_site_label_3
_geom_angle
_geom_angle_site_symmetry_1
_geom_angle_site_symmetry_3
C1 S1 S2 95.3(2) . .
C1 S2 S1 84.6(3) 5_765 .
S2 C1 S1 179.5(5) 5_765 .
Cl2 Cl1 C1F 71.8(2) 7_565 .
Cl1 Cl2 C1F 78.9(2) 7_565 7_565
Cl1 Cl2 C3F 108.7(2) 7_565 .
C1F Cl2 C3F 30.0(2) 7_565 .
Cl1 Cl2 C3F 122.03(19) 7_565 7_565
C1F Cl2 C3F 43.6(2) 7_565 7_565
C3F Cl2 C3F 16.6(2) . 7_565
Cl1 Cl2 Cl2 147.27(14) 7_565 7_565
C1F Cl2 Cl2 88.1(2) 7_565 7_565
C3F Cl2 Cl2 64.87(17) . 7_565
C3F Cl2 Cl2 48.23(13) 7_565 7_565
C4F Cl3 Cl3 91.0(2) . 7_565
C3F C1F C7F 107.2(7) 7_565 7_565
C3F C1F C2F 101.9(6) 7_565 .
C7F C1F C2F 64.3(5) 7_565 .
C3F C1F C3F 16.9(3) 7_565 .
C7F C1F C3F 101.3(6) 7_565 .
C2F C1F C3F 114.1(4) . .
C3F C1F C4F 123.4(6) 7_565 .
C7F C1F C4F 46.6(5) 7_565 .
C2F C1F C4F 103.7(4) . .
C3F C1F C4F 107.7(4) . .
C3F C1F Cl2 78.7(5) 7_565 7_565
C7F C1F Cl2 174.0(7) 7_565 7_565
C2F C1F Cl2 116.2(4) . 7_565
C3F C1F Cl2 84.0(3) . 7_565
C4F C1F Cl2 129.3(4) . 7_565
C3F C1F Cl1 107.7(5) 7_565 .
C7F C1F Cl1 145.0(6) 7_565 .
C2F C1F Cl1 105.7(4) . .
C3F C1F Cl1 112.9(4) . .
C4F C1F Cl1 112.4(4) . .
Cl2 C1F Cl1 29.27(11) 7_565 .
C3F C1F C13F 120.4(6) 7_565 7_565
C7F C1F C13F 42.8(5) 7_565 7_565
C2F C1F C13F 27.3(3) . 7_565
C3F C1F C13F 126.6(4) . 7_565
C4F C1F C13F 76.7(4) . 7_565
Cl2 C1F C13F 135.3(4) 7_565 7_565
Cl1 C1F C13F 113.7(4) . 7_565
C13F C2F C21F 82.7(7) 7_565 7_565
C13F C2F C7F 74.9(6) 7_565 7_565
C21F C2F C7F 150.1(6) 7_565 7_565
C13F C2F C6F 6.4(6) 7_565 .
C21F C2F C6F 78.1(5) 7_565 .
C7F C2F C6F 80.7(5) 7_565 .
C13F C2F C1F 108.0(7) 7_565 .
C21F C2F C1F 169.3(6) 7_565 .
C7F C2F C1F 38.7(3) 7_565 .
C6F C2F C1F 112.5(5) . .
C13F C2F C5F 125.0(7) 7_565 .
C21F C2F C5F 46.7(5) 7_565 .
C7F C2F C5F 138.4(6) 7_565 .
C6F C2F C5F 122.1(5) . .
C1F C2F C5F 123.5(5) . .
C13F C2F C15F 133.6(7) 7_565 7_565
C21F C2F C15F 57.0(5) 7_565 7_565
C7F C2F C15F 130.2(5) 7_565 7_565
C6F C2F C15F 131.4(5) . 7_565
C1F C2F C15F 113.3(5) . 7_565
C5F C2F C15F 10.3(4) . 7_565
C13F C2F C3F 127.2(7) 7_565 7_565
C21F C2F C3F 142.7(6) 7_565 7_565
C7F C2F C3F 52.5(4) 7_565 7_565
C6F C2F C3F 133.2(5) . 7_565
C1F C2F C3F 29.2(3) . 7_565
C5F C2F C3F 96.3(4) . 7_565
C15F C2F C3F 86.0(4) 7_565 7_565
C3F C3F C1F 140.4(5) 7_565 7_565
C3F C3F C7F 120.3(3) 7_565 .
C1F C3F C7F 36.2(4) 7_565 .
C3F C3F C1F 22.7(3) 7_565 .
C1F C3F C1F 117.8(7) 7_565 .
C7F C3F C1F 102.2(4) . .
C3F C3F C8F 93.9(3) 7_565 .
C1F C3F C8F 121.9(6) 7_565 .
C7F C3F C8F 109.7(4) . .
C1F C3F C8F 114.5(4) . .
C3F C3F C8F 62.4(2) 7_565 7_565
C1F C3F C8F 150.8(6) 7_565 7_565
C7F C3F C8F 124.3(4) . 7_565
C1F C3F C8F 83.4(4) . 7_565
C8F C3F C8F 31.5(4) . 7_565
C3F C3F Cl2 115.13(17) 7_565 .
C1F C3F Cl2 71.3(4) 7_565 .
C7F C3F Cl2 107.5(4) . .
C1F C3F Cl2 113.3(4) . .
C8F C3F Cl2 109.1(3) . .
C8F C3F Cl2 120.9(3) 7_565 .
C3F C3F C2F 149.8(2) 7_565 7_565
C1F C3F C2F 48.9(5) 7_565 7_565
C7F C3F C2F 44.9(3) . 7_565
C1F C3F C2F 143.4(4) . 7_565
C8F C3F C2F 74.0(3) . 7_565
C8F C3F C2F 102.0(3) 7_565 7_565
Cl2 C3F C2F 95.0(3) . 7_565
C3F C3F C7F 41.6(2) 7_565 7_565
C1F C3F C7F 104.8(5) 7_565 7_565
C7F C3F C7F 78.7(4) . 7_565
C1F C3F C7F 27.8(3) . 7_565
C8F C3F C7F 109.7(4) . 7_565
C8F C3F C7F 84.6(3) 7_565 7_565
Cl2 C3F C7F 135.5(3) . 7_565
C2F C3F C7F 115.9(3) 7_565 7_565
C3F C3F Cl2 48.23(13) 7_565 7_565
C1F C3F Cl2 121.3(5) 7_565 7_565
C7F C3F Cl2 139.5(4) . 7_565
C1F C3F Cl2 52.3(3) . 7_565
C8F C3F Cl2 109.8(3) . 7_565
C8F C3F Cl2 87.2(3) 7_565 7_565
Cl2 C3F Cl2 66.90(18) . 7_565
C2F C3F Cl2 161.9(3) 7_565 7_565
C7F C3F Cl2 80.1(2) 7_565 7_565
C14F C4F C7F 81.9(6) 7_565 7_565
C14F C4F C14F 19.2(3) 7_565 .
C7F C4F C14F 87.7(5) 7_565 .
C14F C4F C1F 105.7(6) 7_565 .
C7F C4F C1F 35.0(4) 7_565 .
C14F C4F C1F 101.8(4) . .
C14F C4F C12F 90.3(5) 7_565 .
C7F C4F C12F 80.3(5) 7_565 .
C14F C4F C12F 109.3(4) . .
C1F C4F C12F 105.3(4) . .
C14F C4F Cl3 122.1(5) 7_565 .
C7F C4F Cl3 150.2(5) 7_565 .
C14F C4F Cl3 109.8(4) . .
C1F C4F Cl3 115.7(4) . .
C12F C4F Cl3 114.0(4) . .
C14F C4F C4F 48.3(4) 7_565 7_565
C7F C4F C4F 96.8(4) 7_565 7_565
C14F C4F C4F 29.2(3) . 7_565
C1F C4F C4F 93.8(3) . 7_565
C12F C4F C4F 138.1(3) . 7_565
Cl3 C4F C4F 89.0(2) . 7_565
C14F C4F C22F 39.5(4) 7_565 7_565
C7F C4F C22F 97.7(5) 7_565 7_565
C14F C4F C22F 55.4(3) . 7_565
C1F C4F C22F 131.9(4) . 7_565
C12F C4F C22F 57.8(3) . 7_565
Cl3 C4F C22F 112.0(3) . 7_565
C4F C4F C22F 81.6(2) 7_565 7_565
C15F C5F C21F 176.3(19) 7_565 7_565
C15F C5F C9F 112.9(17) 7_565 .
C21F C5F C9F 63.5(6) 7_565 .
C15F C5F C2F 130.7(18) 7_565 .
C21F C5F C2F 52.6(5) 7_565 .
C9F C5F C2F 115.4(6) . .
C15F C5F C10F 20.1(15) 7_565 .
C21F C5F C10F 160.3(7) 7_565 .
C9F C5F C10F 119.9(5) . .
C2F C5F C10F 117.1(5) . .
C15F C5F C23F 56.5(15) 7_565 7_565
C21F C5F C23F 119.9(6) 7_565 7_565
C9F C5F C23F 56.5(4) . 7_565
C2F C5F C23F 166.2(5) . 7_565
C10F C5F C23F 65.8(4) . 7_565
C15F C5F C8F 47.3(15) 7_565 7_565
C21F C5F C8F 135.4(6) 7_565 7_565
C9F C5F C8F 150.0(6) . 7_565
C2F C5F C8F 84.5(4) . 7_565
C10F C5F C8F 33.3(3) . 7_565
C23F C5F C8F 99.0(5) 7_565 7_565
C15F C5F C34F 135.3(17) 7_565 7_565
C21F C5F C34F 41.1(5) 7_565 7_565
C9F C5F C34F 23.6(4) . 7_565
C2F C5F C34F 91.9(4) . 7_565
C10F C5F C34F 137.1(5) . 7_565
C23F C5F C34F 79.0(4) 7_565 7_565
C8F C5F C34F 153.9(5) 7_565 7_565
C13F C6F C20F 147.0(16) 7_565 7_565
C13F C6F C2F 12.8(12) 7_565 .
C20F C6F C2F 158.3(7) 7_565 .
C13F C6F C12F 105.0(14) 7_565 .
C20F C6F C12F 61.8(6) 7_565 .
C2F C6F C12F 114.7(5) . .
C13F C6F C11F 127.6(15) 7_565 .
C20F C6F C11F 60.8(6) 7_565 .
C2F C6F C11F 121.3(6) . .
C12F C6F C11F 122.1(6) . .
C13F C6F C21F 54.3(13) 7_565 7_565
C20F C6F C21F 135.0(7) 7_565 7_565
C2F C6F C21F 44.8(4) . 7_565
C12F C6F C21F 159.3(6) . 7_565
C11F C6F C21F 77.2(5) . 7_565
C13F C6F C7F 36.7(12) 7_565 7_565
C20F C6F C7F 118.5(6) 7_565 7_565
C2F C6F C7F 48.1(3) . 7_565
C12F C6F C7F 68.6(4) . 7_565
C11F C6F C7F 151.9(5) . 7_565
C21F C6F C7F 90.8(4) 7_565 7_565
C1F C7F C4F 98.4(6) 7_565 7_565
C1F C7F C2F 77.0(6) 7_565 7_565
C4F C7F C2F 145.2(6) 7_565 7_565
C1F C7F C14F 124.3(7) 7_565 .
C4F C7F C14F 42.6(4) 7_565 .
C2F C7F C14F 158.7(6) 7_565 .
C1F C7F C13F 110.9(7) 7_565 .
C4F C7F C13F 117.4(6) 7_565 .
C2F C7F C13F 39.8(4) 7_565 .
C14F C7F C13F 121.8(6) . .
C1F C7F C3F 36.6(5) 7_565 .
C4F C7F C3F 114.3(5) 7_565 .
C2F C7F C3F 82.6(4) 7_565 .
C14F C7F C3F 113.2(5) . .
C13F C7F C3F 122.2(6) . .
C1F C7F C6F 118.9(6) 7_565 7_565
C4F C7F C6F 106.7(5) 7_565 7_565
C2F C7F C6F 51.2(4) 7_565 7_565
C14F C7F C6F 111.2(4) . 7_565
C13F C7F C6F 11.6(4) . 7_565
C3F C7F C6F 133.8(5) . 7_565
C1F C7F C14F 114.6(6) 7_565 7_565
C4F C7F C14F 52.9(4) 7_565 7_565
C2F C7F C14F 159.6(5) 7_565 7_565
C14F C7F C14F 17.0(3) . 7_565
C13F C7F C14F 134.4(5) . 7_565
C3F C7F C14F 97.0(4) . 7_565
C6F C7F C14F 125.1(4) 7_565 7_565
C1F C7F C12F 133.3(6) 7_565 7_565
C4F C7F C12F 60.5(4) 7_565 7_565
C2F C7F C12F 97.3(5) 7_565 7_565
C14F C7F C12F 69.8(4) . 7_565
C13F C7F C12F 59.0(4) . 7_565
C3F C7F C12F 169.7(5) . 7_565
C6F C7F C12F 47.5(3) 7_565 7_565
C14F C7F C12F 86.6(4) 7_565 7_565
C1F C7F C3F 50.9(5) 7_565 7_565
C4F C7F C3F 105.9(5) 7_565 7_565
C2F C7F C3F 97.7(4) 7_565 7_565
C14F C7F C3F 95.9(4) . 7_565
C13F C7F C3F 135.8(5) . 7_565
C3F C7F C3F 18.1(3) . 7_565
C6F C7F C3F 147.1(4) 7_565 7_565
C14F C7F C3F 79.4(3) 7_565 7_565
C12F C7F C3F 165.0(4) 7_565 7_565
C8F C8F C10F 103.5(5) 7_565 7_565
C8F C8F C15F 153.2(4) 7_565 .
C10F C8F C15F 53.3(6) 7_565 .
C8F C8F C10F 37.9(3) 7_565 .
C10F C8F C10F 65.5(7) 7_565 .
C15F C8F C10F 117.2(6) . .
C8F C8F C3F 86.1(3) 7_565 .
C10F C8F C3F 168.9(7) 7_565 .
C15F C8F C3F 116.0(5) . .
C10F C8F C3F 123.8(5) . .
C8F C8F C5F 157.1(3) 7_565 7_565
C10F C8F C5F 65.0(6) 7_565 7_565
C15F C8F C5F 12.8(4) . 7_565
C10F C8F C5F 126.5(5) . 7_565
C3F C8F C5F 104.0(4) . 7_565
C8F C8F C3F 62.4(2) 7_565 7_565
C10F C8F C3F 164.8(7) 7_565 7_565
C15F C8F C3F 138.5(5) . 7_565
C10F C8F C3F 100.1(4) . 7_565
C3F C8F C3F 23.8(4) . 7_565
C5F C8F C3F 126.0(4) 7_565 7_565
C34F C9F C33F 95.5(9) 7_565 7_565
C34F C9F C21F 75.7(7) 7_565 7_565
C33F C9F C21F 165.3(9) 7_565 7_565
C34F C9F C5F 119.8(8) 7_565 .
C33F C9F C5F 138.3(9) 7_565 .
C21F C9F C5F 45.4(4) 7_565 .
C34F C9F C23F 161.4(9) 7_565 7_565
C33F C9F C23F 72.3(7) 7_565 7_565
C21F C9F C23F 112.8(6) 7_565 7_565
C5F C9F C23F 67.5(5) . 7_565
C34F C9F C16F 110.9(8) 7_565 .
C33F C9F C16F 16.6(6) 7_565 .
C21F C9F C16F 161.1(6) 7_565 .
C5F C9F C16F 121.8(6) . .
C23F C9F C16F 55.9(5) 7_565 .
C34F C9F C17F 4.8(6) 7_565 .
C33F C9F C17F 93.3(8) 7_565 .
C21F C9F C17F 77.0(5) 7_565 .
C5F C9F C17F 120.0(6) . .
C23F C9F C17F 156.7(6) 7_565 .
C16F C9F C17F 108.1(6) . .
C34F C9F C15F 132.6(8) 7_565 7_565
C33F C9F C15F 125.4(8) 7_565 7_565
C21F C9F C15F 58.9(5) 7_565 7_565
C5F C9F C15F 13.5(4) . 7_565
C23F C9F C15F 54.1(5) 7_565 7_565
C16F C9F C15F 108.8(6) . 7_565
C17F C9F C15F 132.3(6) . 7_565
C8F C10F C15F 86.0(7) 7_565 7_565
C8F C10F C10F 76.5(5) 7_565 7_565
C15F C10F C10F 157.1(5) 7_565 7_565
C8F C10F C18F 158.8(8) 7_565 .
C15F C10F C18F 113.3(7) 7_565 .
C10F C10F C18F 82.5(4) 7_565 .
C8F C10F C8F 38.6(5) 7_565 .
C15F C10F C8F 123.2(6) 7_565 .
C10F C10F C8F 37.9(3) 7_565 .
C18F C10F C8F 120.3(6) . .
C8F C10F C5F 81.7(6) 7_565 .
C15F C10F C5F 7.4(5) 7_565 .
C10F C10F C5F 149.9(3) 7_565 .
C18F C10F C5F 116.4(5) . .
C8F C10F C5F 117.7(5) . .
C8F C10F C23F 141.9(7) 7_565 7_565
C15F C10F C23F 56.5(5) 7_565 7_565
C10F C10F C23F 136.9(3) 7_565 7_565
C18F C10F C23F 56.8(4) . 7_565
C8F C10F C23F 165.0(5) . 7_565
C5F C10F C23F 60.2(4) . 7_565
C8F C10F C18F 126.7(7) 7_565 7_565
C15F C10F C18F 143.4(6) 7_565 7_565
C10F C10F C18F 50.2(3) 7_565 7_565
C18F C10F C18F 32.3(4) . 7_565
C8F C10F C18F 88.1(4) . 7_565
C5F C10F C18F 144.1(5) . 7_565
C23F C10F C18F 88.2(4) 7_565 7_565
C8F C10F C27F 166.8(7) 7_565 7_565
C15F C10F C27F 100.2(6) 7_565 7_565
C10F C10F C27F 94.3(3) 7_565 7_565
C18F C10F C27F 13.4(3) . 7_565
C8F C10F C27F 131.5(5) . 7_565
C5F C10F C27F 103.0(4) . 7_565
C23F C10F C27F 43.9(4) 7_565 7_565
C18F C10F C27F 44.4(3) 7_565 7_565
C31F C11F C43F 74.7(8) 7_565 7_565
C31F C11F C20F 80.3(8) 7_565 7_565
C43F C11F C20F 147.3(7) 7_565 7_565
C31F C11F C17F 115.5(8) 7_565 .
C43F C11F C17F 40.8(5) 7_565 .
C20F C11F C17F 152.6(6) 7_565 .
C31F C11F C6F 122.0(8) 7_565 .
C43F C11F C6F 152.1(7) 7_565 .
C20F C11F C6F 41.7(4) 7_565 .
C17F C11F C6F 117.1(6) . .
C31F C11F C19F 5.7(6) 7_565 .
C43F C11F C19F 77.8(6) 7_565 .
C20F C11F C19F 75.8(5) 7_565 .
C17F C11F C19F 118.3(6) . .
C6F C11F C19F 117.2(6) . .
C31F C11F C34F 129.6(8) 7_565 7_565
C43F C11F C34F 55.4(5) 7_565 7_565
C20F C11F C34F 140.3(6) 7_565 7_565
C17F C11F C34F 14.9(4) . 7_565
C6F C11F C34F 102.3(5) . 7_565
C19F C11F C34F 131.8(6) . 7_565
C31F C11F C13F 130.5(8) 7_565 7_565
C43F C11F C13F 140.2(6) 7_565 7_565
C20F C11F C13F 51.8(4) 7_565 7_565
C17F C11F C13F 105.3(5) . 7_565
C6F C11F C13F 12.3(4) . 7_565
C19F C11F C13F 125.2(6) . 7_565
C34F C11F C13F 90.6(5) 7_565 7_565
C31F C11F C21F 161.9(8) 7_565 7_565
C43F C11F C21F 101.0(6) 7_565 7_565
C20F C11F C21F 96.1(5) 7_565 7_565
C17F C11F C21F 61.6(4) . 7_565
C6F C11F C21F 55.7(4) . 7_565
C19F C11F C21F 157.5(5) . 7_565
C34F C11F C21F 46.7(4) 7_565 7_565
C13F C11F C21F 44.5(3) 7_565 7_565
C20F C12F C30F 65.3(5) 7_565 7_565
C20F C12F C6F 41.3(4) 7_565 .
C30F C12F C6F 103.0(5) 7_565 .
C20F C12F C39F 73.4(5) 7_565 .
C30F C12F C39F 9.0(5) 7_565 .
C6F C12F C39F 109.4(5) . .
C20F C12F C4F 136.5(5) 7_565 .
C30F C12F C4F 122.6(6) 7_565 .
C6F C12F C4F 101.9(5) . .
C39F C12F C4F 114.3(5) . .
C20F C12F C13F 55.6(4) 7_565 7_565
C30F C12F C13F 111.4(5) 7_565 7_565
C6F C12F C13F 16.3(4) . 7_565
C39F C12F C13F 115.9(5) . 7_565
C4F C12F C13F 85.7(4) . 7_565
C20F C12F Cl4 104.8(5) 7_565 .
C30F C12F Cl4 105.4(4) 7_565 .
C6F C12F Cl4 111.4(4) . .
C39F C12F Cl4 107.8(4) . .
C4F C12F Cl4 112.1(4) . .
C13F C12F Cl4 119.8(4) 7_565 .
C20F C12F C7F 98.0(5) 7_565 7_565
C30F C12F C7F 120.7(5) 7_565 7_565
C6F C12F C7F 63.9(4) . 7_565
C39F C12F C7F 117.2(5) . 7_565
C4F C12F C7F 39.2(3) . 7_565
C13F C12F C7F 47.7(4) 7_565 7_565
Cl4 C12F C7F 133.8(4) . 7_565
C20F C12F C22F 104.6(5) 7_565 7_565
C30F C12F C22F 50.4(4) 7_565 7_565
C6F C12F C22F 121.6(5) . 7_565
C39F C12F C22F 41.8(4) . 7_565
C4F C12F C22F 72.5(4) . 7_565
C13F C12F C22F 115.4(4) 7_565 7_565
Cl4 C12F C22F 124.8(4) . 7_565
C7F C12F C22F 85.9(4) 7_565 7_565
C20F C12F C14F 119.9(5) 7_565 7_565
C30F C12F C14F 93.2(5) 7_565 7_565
C6F C12F C14F 103.1(4) . 7_565
C39F C12F C14F 85.6(4) . 7_565
C4F C12F C14F 30.7(3) . 7_565
C13F C12F C14F 88.5(4) 7_565 7_565
Cl4 C12F C14F 135.3(4) . 7_565
C7F C12F C14F 44.5(3) 7_565 7_565
C22F C12F C14F 45.3(3) 7_565 7_565
C6F C13F C2F 160.8(17) 7_565 7_565
C6F C13F C21F 109.7(14) 7_565 .
C2F C13F C21F 55.8(6) 7_565 .
C6F C13F C20F 22.4(11) 7_565 .
C2F C13F C20F 171.5(8) 7_565 .
C21F C13F C20F 119.2(6) . .
C6F C13F C7F 131.7(15) 7_565 .
C2F C13F C7F 65.3(6) 7_565 .
C21F C13F C7F 118.2(6) . .
C20F C13F C7F 116.4(6) . .
C6F C13F C12F 58.8(12) 7_565 7_565
C2F C13F C12F 135.2(8) 7_565 7_565
C21F C13F C12F 168.5(7) . 7_565
C20F C13F C12F 50.4(4) . 7_565
C7F C13F C12F 73.3(5) . 7_565
C6F C13F C11F 40.1(12) 7_565 7_565
C2F C13F C11F 129.1(8) 7_565 7_565
C21F C13F C11F 73.4(5) . 7_565
C20F C13F C11F 46.1(4) . 7_565
C7F C13F C11F 155.3(6) . 7_565
C12F C13F C11F 95.7(5) 7_565 7_565
C6F C13F C1F 146.5(15) 7_565 7_565
C2F C13F C1F 44.7(5) 7_565 7_565
C21F C13F C1F 100.6(5) . 7_565
C20F C13F C1F 139.5(6) . 7_565
C7F C13F C1F 26.4(3) . 7_565
C12F C13F C1F 90.5(4) 7_565 7_565
C11F C13F C1F 173.4(5) 7_565 7_565
C14F C14F C4F 131.7(4) 7_565 7_565
C14F C14F C7F 123.6(3) 7_565 .
C4F C14F C7F 55.5(5) 7_565 .
C14F C14F C22F 104.0(3) 7_565 .
C4F C14F C22F 114.9(6) 7_565 .
C7F C14F C22F 121.9(5) . .
C14F C14F C4F 29.2(3) 7_565 .
C4F C14F C4F 102.5(6) 7_565 .
C7F C14F C4F 110.8(4) . .
C22F C14F C4F 126.3(5) . .
C14F C14F C22F 54.2(3) 7_565 7_565
C4F C14F C22F 151.1(6) 7_565 7_565
C7F C14F C22F 151.3(4) . 7_565
C22F C14F C22F 49.8(5) . 7_565
C4F C14F C22F 78.9(4) . 7_565
C14F C14F C7F 39.4(2) 7_565 7_565
C4F C14F C7F 111.3(5) 7_565 7_565
C7F C14F C7F 84.2(5) . 7_565
C22F C14F C7F 133.8(4) . 7_565
C4F C14F C7F 39.3(3) . 7_565
C22F C14F C7F 88.3(4) 7_565 7_565
C14F C14F C12F 168.0(2) 7_565 7_565
C4F C14F C12F 59.0(4) 7_565 7_565
C7F C14F C12F 65.6(4) . 7_565
C22F C14F C12F 64.0(4) . 7_565
C4F C14F C12F 160.5(4) . 7_565
C22F C14F C12F 113.8(4) 7_565 7_565
C7F C14F C12F 148.7(4) 7_565 7_565
C5F C15F C10F 152.5(19) 7_565 7_565
C5F C15F C8F 119.9(18) 7_565 .
C10F C15F C8F 40.7(4) 7_565 .
C5F C15F C23F 109.3(17) 7_565 .
C10F C15F C23F 82.6(6) 7_565 .
C8F C15F C23F 123.0(7) . .
C5F C15F C21F 2.6(14) 7_565 .
C10F C15F C21F 152.9(7) 7_565 .
C8F C15F C21F 121.9(6) . .
C23F C15F C21F 106.7(6) . .
C5F C15F C9F 53.6(15) 7_565 7_565
C10F C15F C9F 133.1(7) 7_565 7_565
C8F C15F C9F 156.5(6) . 7_565
C23F C15F C9F 55.7(5) . 7_565
C21F C15F C9F 51.0(4) . 7_565
C5F C15F C2F 39.0(14) 7_565 7_565
C10F C15F C2F 121.0(7) 7_565 7_565
C8F C15F C2F 82.0(5) . 7_565
C23F C15F C2F 146.2(6) . 7_565
C21F C15F C2F 41.4(4) . 7_565
C9F C15F C2F 92.0(5) 7_565 7_565
C33F C16F C44F 101.7(14) 7_565 7_565
C33F C16F C25F 147.1(14) 7_565 .
C44F C16F C25F 104.2(7) 7_565 .
C33F C16F C23F 91.2(12) 7_565 7_565
C44F C16F C23F 154.9(8) 7_565 7_565
C25F C16F C23F 57.5(5) . 7_565
C33F C16F C9F 29.3(10) 7_565 .
C44F C16F C9F 126.5(7) 7_565 .
C25F C16F C9F 118.0(6) . .
C23F C16F C9F 62.2(5) 7_565 .
C33F C16F C24F 81.4(12) 7_565 .
C44F C16F C24F 20.3(5) 7_565 .
C25F C16F C24F 123.0(7) . .
C23F C16F C24F 157.2(7) 7_565 .
C9F C16F C24F 107.0(6) . .
C33F C16F C53F 141.3(13) 7_565 7_565
C44F C16F C53F 42.7(5) 7_565 7_565
C25F C16F C53F 61.4(4) . 7_565
C23F C16F C53F 116.8(6) 7_565 7_565
C9F C16F C53F 151.6(6) . 7_565
C24F C16F C53F 62.3(5) . 7_565
C33F C16F C34F 11.3(10) 7_565 7_565
C44F C16F C34F 100.3(6) 7_565 7_565
C25F C16F C34F 139.9(6) . 7_565
C23F C16F C34F 88.2(5) 7_565 7_565
C9F C16F C34F 26.8(4) . 7_565
C24F C16F C34F 80.3(5) . 7_565
C53F C16F C34F 135.3(5) 7_565 7_565
C33F C16F C27F 131.0(13) 7_565 7_565
C44F C16F C27F 116.9(7) 7_565 7_565
C25F C16F C27F 16.1(3) . 7_565
C23F C16F C27F 42.3(4) 7_565 7_565
C9F C16F C27F 101.9(5) . 7_565
C24F C16F C27F 133.5(6) . 7_565
C53F C16F C27F 75.0(4) 7_565 7_565
C34F C16F C27F 124.5(5) 7_565 7_565
C34F C17F C43F 166.1(17) 7_565 7_565
C34F C17F C11F 121.4(15) 7_565 .
C43F C17F C11F 64.7(7) 7_565 .
C34F C17F C26F 109.6(15) 7_565 .
C43F C17F C26F 60.9(7) 7_565 .
C11F C17F C26F 124.6(7) . .
C34F C17F C9F 9.0(12) 7_565 .
C43F C17F C9F 157.1(9) 7_565 .
C11F C17F C9F 122.8(6) . .
C26F C17F C9F 104.3(6) . .
C34F C17F C21F 46.7(13) 7_565 7_565
C43F C17F C21F 136.2(8) 7_565 7_565
C11F C17F C21F 74.7(5) . 7_565
C26F C17F C21F 147.8(6) . 7_565
C9F C17F C21F 48.7(4) . 7_565
C34F C17F C33F 37.7(13) 7_565 7_565
C43F C17F C33F 131.1(8) 7_565 7_565
C11F C17F C33F 151.6(6) . 7_565
C26F C17F C33F 72.0(5) . 7_565
C9F C17F C33F 32.7(4) . 7_565
C21F C17F C33F 80.9(5) 7_565 7_565
C34F C17F C31F 144.8(15) 7_565 7_565
C43F C17F C31F 39.7(6) 7_565 7_565
C11F C17F C31F 25.1(4) . 7_565
C26F C17F C31F 99.7(6) . 7_565
C9F C17F C31F 143.7(6) . 7_565
C21F C17F C31F 98.4(5) 7_565 7_565
C33F C17F C31F 156.9(5) 7_565 7_565
C34F C17F C51F 129.5(15) 7_565 7_565
C43F C17F C51F 39.0(6) 7_565 7_565
C11F C17F C51F 101.2(5) . 7_565
C26F C17F C51F 23.5(4) . 7_565
C9F C17F C51F 122.4(5) . 7_565
C21F C17F C51F 149.5(5) 7_565 7_565
C33F C17F C51F 92.3(4) 7_565 7_565
C31F C17F C51F 76.6(4) 7_565 7_565
C27F C18F C18F 117.8(8) 7_565 7_565
C27F C18F C10F 139.5(10) 7_565 .
C18F C18F C10F 97.5(4) 7_565 .
C27F C18F C27F 92.1(11) 7_565 .
C18F C18F C27F 25.7(3) 7_565 .
C10F C18F C27F 121.4(5) . .
C27F C18F C23F 69.2(8) 7_565 7_565
C18F C18F C23F 161.6(3) 7_565 7_565
C10F C18F C23F 71.3(5) . 7_565
C27F C18F C23F 153.9(5) . 7_565
C27F C18F C25F 18.2(7) 7_565 .
C18F C18F C25F 131.7(4) 7_565 .
C10F C18F C25F 121.3(5) . .
C27F C18F C25F 106.6(5) . .
C23F C18F C25F 52.0(4) 7_565 .
C27F C18F C10F 159.3(9) 7_565 7_565
C18F C18F C10F 50.2(3) 7_565 7_565
C10F C18F C10F 47.3(5) . 7_565
C27F C18F C10F 74.7(4) . 7_565
C23F C18F C10F 117.1(5) 7_565 7_565
C25F C18F C10F 153.6(4) . 7_565
C31F C19F C42F 174.0(17) 7_565 7_565
C31F C19F C29F 114.0(16) 7_565 .
C42F C19F C29F 65.1(7) 7_565 .
C31F C19F C28F 127.7(15) 7_565 .
C42F C19F C28F 50.6(6) 7_565 .
C29F C19F C28F 112.6(6) . .
C31F C19F C11F 10.4(12) 7_565 .
C42F C19F C11F 164.5(8) 7_565 .
C29F C19F C11F 118.6(7) . .
C28F C19F C11F 118.8(6) . .
C31F C19F C20F 57.3(13) 7_565 7_565
C42F C19F C20F 120.6(8) 7_565 7_565
C29F C19F C20F 153.1(6) . 7_565
C28F C19F C20F 70.4(5) . 7_565
C11F C19F C20F 48.8(4) . 7_565
C31F C19F C43F 42.8(13) 7_565 7_565
C42F C19F C43F 135.4(8) 7_565 7_565
C29F C19F C43F 71.2(5) . 7_565
C28F C19F C43F 154.1(6) . 7_565
C11F C19F C43F 47.9(4) . 7_565
C20F C19F C43F 94.8(5) 7_565 7_565
C31F C19F C50F 140.9(16) 7_565 7_565
C42F C19F C50F 37.2(6) 7_565 7_565
C29F C19F C50F 28.4(4) . 7_565
C28F C19F C50F 84.4(5) . 7_565
C11F C19F C50F 142.8(6) . 7_565
C20F C19F C50F 145.2(5) 7_565 7_565
C43F C19F C50F 98.3(5) 7_565 7_565
C31F C19F C41F 135.3(15) 7_565 7_565
C42F C19F C41F 42.2(6) 7_565 7_565
C29F C19F C41F 102.9(5) . 7_565
C28F C19F C41F 9.8(4) . 7_565
C11F C19F C41F 125.8(5) . 7_565
C20F C19F C41F 78.4(4) 7_565 7_565
C43F C19F C41F 151.9(5) 7_565 7_565
C50F C19F C41F 74.9(4) 7_565 7_565
C6F C20F C11F 77.5(7) 7_565 7_565
C6F C20F C12F 76.8(6) 7_565 7_565
C11F C20F C12F 153.1(7) 7_565 7_565
C6F C20F C30F 129.6(7) 7_565 .
C11F C20F C30F 147.1(7) 7_565 .
C12F C20F C30F 59.5(5) 7_565 .
C6F C20F C13F 10.6(5) 7_565 .
C11F C20F C13F 82.1(6) 7_565 .
C12F C20F C13F 74.0(5) 7_565 .
C30F C20F C13F 121.6(6) . .
C6F C20F C31F 116.0(8) 7_565 .
C11F C20F C31F 38.6(4) 7_565 .
C12F C20F C31F 166.2(7) 7_565 .
C30F C20F C31F 110.7(6) . .
C13F C20F C31F 119.6(7) . .
C6F C20F C19F 132.4(7) 7_565 7_565
C11F C20F C19F 55.5(4) 7_565 7_565
C12F C20F C19F 150.7(6) 7_565 7_565
C30F C20F C19F 93.7(5) . 7_565
C13F C20F C19F 134.6(6) . 7_565
C31F C20F C19F 17.0(4) . 7_565
C6F C20F C39F 127.9(7) 7_565 7_565
C11F C20F C39F 146.1(6) 7_565 7_565
C12F C20F C39F 59.9(4) 7_565 7_565
C30F C20F C39F 3.6(5) . 7_565
C13F C20F C39F 119.4(6) . 7_565
C31F C20F C39F 111.0(6) . 7_565
C19F C20F C39F 94.1(5) 7_565 7_565
C6F C20F C28F 167.0(7) 7_565 7_565
C11F C20F C28F 104.6(5) 7_565 7_565
C12F C20F C28F 102.3(5) 7_565 7_565
C30F C20F C28F 44.6(4) . 7_565
C13F C20F C28F 156.6(6) . 7_565
C31F C20F C28F 66.4(5) . 7_565
C19F C20F C28F 49.4(4) 7_565 7_565
C39F C20F C28F 45.4(4) 7_565 7_565
C5F C21F C2F 80.7(6) 7_565 7_565
C5F C21F C13F 118.5(7) 7_565 .
C2F C21F C13F 41.5(4) 7_565 .
C5F C21F C9F 71.1(6) 7_565 7_565
C2F C21F C9F 150.0(7) 7_565 7_565
C13F C21F C9F 152.7(7) . 7_565
C5F C21F C34F 109.8(7) 7_565 .
C2F C21F C34F 158.3(7) 7_565 .
C13F C21F C34F 119.7(7) . .
C9F C21F C34F 39.8(5) 7_565 .
C5F C21F C15F 1.0(5) 7_565 .
C2F C21F C15F 81.6(6) 7_565 .
C13F C21F C15F 119.2(6) . .
C9F C21F C15F 70.1(5) 7_565 .
C34F C21F C15F 108.8(6) . .
C5F C21F C6F 134.0(7) 7_565 7_565
C2F C21F C6F 57.1(4) 7_565 7_565
C13F C21F C6F 16.0(4) . 7_565
C9F C21F C6F 142.8(6) 7_565 7_565
C34F C21F C6F 105.4(6) . 7_565
C15F C21F C6F 134.7(6) . 7_565
C5F C21F C17F 122.6(6) 7_565 7_565
C2F C21F C17F 145.1(6) 7_565 7_565
C13F C21F C17F 105.0(6) . 7_565
C9F C21F C17F 54.3(5) 7_565 7_565
C34F C21F C17F 14.9(4) . 7_565
C15F C21F C17F 121.6(6) . 7_565
C6F C21F C17F 90.6(5) 7_565 7_565
C5F C21F C11F 153.5(6) 7_565 7_565
C2F C21F C11F 103.6(6) 7_565 7_565
C13F C21F C11F 62.2(4) . 7_565
C9F C21F C11F 97.5(5) 7_565 7_565
C34F C21F C11F 58.5(5) . 7_565
C15F C21F C11F 152.9(5) . 7_565
C6F C21F C11F 47.1(3) 7_565 7_565
C17F C21F C11F 43.6(3) 7_565 7_565
C32F C22F C39F 79.1(6) 7_565 7_565
C32F C22F C22F 75.0(5) 7_565 7_565
C39F C22F C22F 150.3(5) 7_565 7_565
C32F C22F C14F 150.0(7) 7_565 .
C39F C22F C14F 126.1(6) 7_565 .
C22F C22F C14F 76.0(3) 7_565 .
C32F C22F C32F 33.7(6) 7_565 .
C39F C22F C32F 111.7(6) 7_565 .
C22F C22F C32F 41.3(3) 7_565 .
C14F C22F C32F 116.9(5) . .
C32F C22F C30F 89.0(6) 7_565 .
C39F C22F C30F 10.1(5) 7_565 .
C22F C22F C30F 157.0(4) 7_565 .
C14F C22F C30F 116.1(6) . .
C32F C22F C30F 121.1(5) . .
C32F C22F C14F 128.7(7) 7_565 7_565
C39F C22F C14F 145.5(6) 7_565 7_565
C22F C22F C14F 54.2(3) 7_565 7_565
C14F C22F C14F 21.8(3) . 7_565
C32F C22F C14F 95.2(4) . 7_565
C30F C22F C14F 136.0(5) . 7_565
C32F C22F C12F 137.6(7) 7_565 7_565
C39F C22F C12F 58.7(5) 7_565 7_565
C22F C22F C12F 146.6(3) 7_565 7_565
C14F C22F C12F 70.7(4) . 7_565
C32F C22F C12F 169.8(5) . 7_565
C30F C22F C12F 49.1(4) . 7_565
C14F C22F C12F 92.4(4) 7_565 7_565
C32F C22F C4F 172.1(7) 7_565 7_565
C39F C22F C4F 108.3(6) 7_565 7_565
C22F C22F C4F 98.4(2) 7_565 7_565
C14F C22F C4F 25.6(3) . 7_565
C32F C22F C4F 139.6(5) . 7_565
C30F C22F C4F 98.5(5) . 7_565
C14F C22F C4F 45.7(3) 7_565 7_565
C12F C22F C4F 49.6(3) 7_565 7_565
C25F C23F C16F 61.7(5) 7_565 7_565
C25F C23F C27F 36.2(4) 7_565 .
C16F C23F C27F 97.2(6) 7_565 .
C25F C23F C15F 151.1(7) 7_565 .
C16F C23F C15F 130.4(7) 7_565 .
C27F C23F C15F 120.3(7) . .
C25F C23F C9F 121.8(6) 7_565 7_565
C16F C23F C9F 61.9(5) 7_565 7_565
C27F C23F C9F 150.4(6) . 7_565
C15F C23F C9F 70.2(5) . 7_565
C25F C23F C18F 64.1(5) 7_565 7_565
C16F C23F C18F 123.2(6) 7_565 7_565
C27F C23F C18F 28.2(4) . 7_565
C15F C23F C18F 92.7(6) . 7_565
C9F C23F C18F 150.4(6) 7_565 7_565
C25F C23F C33F 84.1(6) 7_565 .
C16F C23F C33F 22.8(4) 7_565 .
C27F C23F C33F 118.8(6) . .
C15F C23F C33F 108.7(6) . .
C9F C23F C33F 39.2(4) 7_565 .
C18F C23F C33F 141.8(6) 7_565 .
C25F C23F C5F 154.7(6) 7_565 7_565
C16F C23F C5F 116.5(6) 7_565 7_565
C27F C23F C5F 131.8(6) . 7_565
C15F C23F C5F 14.2(4) . 7_565
C9F C23F C5F 56.0(4) 7_565 7_565
C18F C23F C5F 105.3(5) 7_565 7_565
C33F C23F C5F 94.6(5) . 7_565
C25F C23F C10F 114.1(6) 7_565 7_565
C16F C23F C10F 151.5(5) 7_565 7_565
C27F C23F C10F 79.8(5) . 7_565
C15F C23F C10F 40.9(4) . 7_565
C9F C23F C10F 108.1(5) 7_565 7_565
C18F C23F C10F 51.8(4) 7_565 7_565
C33F C23F C10F 141.1(5) . 7_565
C5F C23F C10F 54.0(4) 7_565 7_565
C44F C24F C63F 128.2(16) 7_565 7_565
C44F C24F C26F 157.5(15) 7_565 .
C63F C24F C26F 64.8(6) 7_565 .
C44F C24F C35F 69.0(13) 7_565 .
C63F C24F C35F 60.2(6) 7_565 .
C26F C24F C35F 124.3(7) . .
C44F C24F C33F 72.9(13) 7_565 7_565
C63F C24F C33F 145.3(8) 7_565 7_565
C26F C24F C33F 87.3(6) . 7_565
C35F C24F C33F 137.3(7) . 7_565
C44F C24F C16F 50.4(12) 7_565 .
C63F C24F C16F 155.6(8) 7_565 .
C26F C24F C16F 109.4(6) . .
C35F C24F C16F 116.7(7) . .
C33F C24F C16F 22.5(4) 7_565 .
C44F C24F C53F 25.8(12) 7_565 7_565
C63F C24F C53F 102.4(7) 7_565 7_565
C26F C24F C53F 155.7(6) . 7_565
C35F C24F C53F 44.0(4) . 7_565
C33F C24F C53F 95.1(6) 7_565 7_565
C16F C24F C53F 73.2(5) . 7_565
C44F C24F C51F 157.1(15) 7_565 7_565
C63F C24F C51F 40.6(5) 7_565 7_565
C26F C24F C51F 24.7(4) . 7_565
C35F C24F C51F 99.7(6) . 7_565
C33F C24F C51F 108.4(6) 7_565 7_565
C16F C24F C51F 128.5(6) . 7_565
C53F C24F C51F 136.3(5) 7_565 7_565
C27F C25F C52F 90.3(9) 7_565 7_565
C27F C25F C23F 78.2(8) 7_565 7_565
C52F C25F C23F 161.0(8) 7_565 7_565
C27F C25F C16F 137.4(9) 7_565 .
C52F C25F C16F 125.4(8) 7_565 .
C23F C25F C16F 60.8(5) 7_565 .
C27F C25F C18F 15.2(6) 7_565 .
C52F C25F C18F 102.7(7) 7_565 .
C23F C25F C18F 63.9(5) 7_565 .
C16F C25F C18F 122.2(6) . .
C27F C25F C36F 91.0(9) 7_565 .
C52F C25F C36F 4.4(5) 7_565 .
C23F C25F C36F 157.7(6) 7_565 .
C16F C25F C36F 122.8(6) . .
C18F C25F C36F 102.7(6) . .
C27F C25F C53F 135.6(9) 7_565 7_565
C52F C25F C53F 48.9(5) 7_565 7_565
C23F C25F C53F 134.4(6) 7_565 7_565
C16F C25F C53F 76.7(5) . 7_565
C18F C25F C53F 142.4(6) . 7_565
C36F C25F C53F 46.9(4) . 7_565
C27F C25F C33F 127.8(8) 7_565 7_565
C52F C25F C33F 132.2(7) 7_565 7_565
C23F C25F C33F 51.9(5) 7_565 7_565
C16F C25F C33F 9.6(4) . 7_565
C18F C25F C33F 112.7(5) . 7_565
C36F C25F C33F 129.2(5) . 7_565
C53F C25F C33F 84.3(5) 7_565 7_565
C27F C25F C44F 156.5(8) 7_565 7_565
C52F C25F C44F 90.5(6) 7_565 7_565
C23F C25F C44F 94.2(5) 7_565 7_565
C16F C25F C44F 34.9(4) . 7_565
C18F C25F C44F 145.3(5) . 7_565
C36F C25F C44F 88.2(5) . 7_565
C53F C25F C44F 41.8(4) 7_565 7_565
C33F C25F C44F 42.7(4) 7_565 7_565
C51F C26F C63F 71.7(8) 7_565 7_565
C51F C26F C43F 80.9(8) 7_565 7_565
C63F C26F C43F 145.5(7) 7_565 7_565
C51F C26F C24F 119.0(9) 7_565 .
C63F C26F C24F 47.8(5) 7_565 .
C43F C26F C24F 146.4(7) 7_565 .
C51F C26F C17F 118.2(9) 7_565 .
C63F C26F C17F 148.6(7) 7_565 .
C43F C26F C17F 38.9(5) 7_565 .
C24F C26F C17F 111.1(7) . .
C51F C26F C37F 3.5(7) 7_565 .
C63F C26F C37F 74.9(6) 7_565 .
C43F C26F C37F 77.4(6) 7_565 .
C24F C26F C37F 122.0(7) . .
C17F C26F C37F 114.8(6) . .
C51F C26F C34F 132.2(9) 7_565 7_565
C63F C26F C34F 136.3(7) 7_565 7_565
C43F C26F C34F 55.1(5) 7_565 7_565
C24F C26F C34F 94.8(6) . 7_565
C17F C26F C34F 16.4(4) . 7_565
C37F C26F C34F 128.9(6) . 7_565
C51F C26F C44F 122.1(8) 7_565 7_565
C63F C26F C44F 52.1(5) 7_565 7_565
C43F C26F C44F 140.0(6) 7_565 7_565
C24F C26F C44F 6.4(4) . 7_565
C17F C26F C44F 105.1(5) . 7_565
C37F C26F C44F 124.8(6) . 7_565
C34F C26F C44F 89.0(5) 7_565 7_565
C51F C26F C33F 152.2(8) 7_565 7_565
C63F C26F C33F 94.9(6) 7_565 7_565
C43F C26F C33F 100.0(6) 7_565 7_565
C24F C26F C33F 49.3(5) . 7_565
C17F C26F C33F 62.1(5) . 7_565
C37F C26F C33F 152.1(5) . 7_565
C34F C26F C33F 45.7(4) 7_565 7_565
C44F C26F C33F 43.8(4) 7_565 7_565
C18F C27F C25F 146.5(13) 7_565 7_565
C18F C27F C23F 82.6(9) 7_565 .
C25F C27F C23F 65.7(7) 7_565 .
C18F C27F C18F 36.4(7) 7_565 .
C25F C27F C18F 159.0(9) 7_565 .
C23F C27F C18F 117.0(6) . .
C18F C27F C52F 148.5(11) 7_565 .
C25F C27F C52F 54.4(7) 7_565 .
C23F C27F C52F 118.4(7) . .
C18F C27F C52F 114.1(7) . .
C18F C27F C27F 62.2(8) 7_565 7_565
C25F C27F C27F 141.3(7) 7_565 7_565
C23F C27F C27F 140.4(4) . 7_565
C18F C27F C27F 25.7(3) . 7_565
C52F C27F C27F 89.1(5) . 7_565
C18F C27F C36F 141.6(10) 7_565 7_565
C25F C27F C36F 60.3(7) 7_565 7_565
C23F C27F C36F 122.7(6) . 7_565
C18F C27F C36F 107.4(6) . 7_565
C52F C27F C36F 6.9(5) . 7_565
C27F C27F C36F 82.6(4) 7_565 7_565
C18F C27F C10F 27.1(7) 7_565 7_565
C25F C27F C10F 119.5(8) 7_565 7_565
C23F C27F C10F 56.3(4) . 7_565
C18F C27F C10F 60.9(4) . 7_565
C52F C27F C10F 152.0(5) . 7_565
C27F C27F C10F 85.7(3) 7_565 7_565
C36F C27F C10F 148.0(5) 7_565 7_565
C18F C27F C16F 120.1(9) 7_565 7_565
C25F C27F C16F 26.5(6) 7_565 7_565
C23F C27F C16F 40.5(4) . 7_565
C18F C27F C16F 145.8(5) . 7_565
C52F C27F C16F 78.0(5) . 7_565
C27F C27F C16F 149.8(3) 7_565 7_565
C36F C27F C16F 82.7(4) 7_565 7_565
C10F C27F C16F 93.0(4) 7_565 7_565
C41F C28F C42F 107.3(12) 7_565 7_565
C41F C28F C30F 92.7(11) 7_565 7_565
C42F C28F C30F 152.9(8) 7_565 7_565
C41F C28F C39F 80.6(11) 7_565 .
C42F C28F C39F 159.0(7) 7_565 .
C30F C28F C39F 12.2(5) 7_565 .
C41F C28F C38F 44.3(9) 7_565 .
C42F C28F C38F 63.1(6) 7_565 .
C30F C28F C38F 132.6(7) 7_565 .
C39F C28F C38F 120.7(7) . .
C41F C28F C19F 147.0(12) 7_565 .
C42F C28F C19F 42.4(5) 7_565 .
C30F C28F C19F 112.8(6) 7_565 .
C39F C28F C19F 123.4(6) . .
C38F C28F C19F 103.6(6) . .
C41F C28F C49F 9.7(9) 7_565 7_565
C42F C28F C49F 101.3(6) 7_565 7_565
C30F C28F C49F 95.7(6) 7_565 7_565
C39F C28F C49F 83.5(5) . 7_565
C38F C28F C49F 38.5(4) . 7_565
C19F C28F C49F 138.6(5) . 7_565
C41F C28F C20F 143.1(12) 7_565 7_565
C42F C28F C20F 102.3(6) 7_565 7_565
C30F C28F C20F 52.9(4) 7_565 7_565
C39F C28F C20F 64.4(4) . 7_565
C38F C28F C20F 152.0(5) . 7_565
C19F C28F C20F 60.2(4) . 7_565
C49F C28F C20F 141.8(5) 7_565 7_565
C41F C28F C31F 156.3(12) 7_565 7_565
C42F C28F C31F 55.1(6) 7_565 7_565
C30F C28F C31F 100.1(5) 7_565 7_565
C39F C28F C31F 110.9(5) . 7_565
C38F C28F C31F 115.1(6) . 7_565
C19F C28F C31F 12.8(4) . 7_565
C49F C28F C31F 146.8(5) 7_565 7_565
C20F C28F C31F 47.4(4) 7_565 7_565
C50F C29F C62F 74.7(7) 7_565 7_565
C50F C29F C42F 69.7(7) 7_565 7_565
C62F C29F C42F 141.4(8) 7_565 7_565
C50F C29F C19F 111.6(8) 7_565 .
C62F C29F C19F 158.4(7) 7_565 .
C42F C29F C19F 42.4(5) 7_565 .
C50F C29F C37F 116.6(8) 7_565 .
C62F C29F C37F 42.3(5) 7_565 .
C42F C29F C37F 159.8(7) 7_565 .
C19F C29F C37F 125.0(7) . .
C50F C29F C40F 6.5(6) 7_565 .
C62F C29F C40F 78.0(6) 7_565 .
C42F C29F C40F 65.2(6) 7_565 .
C19F C29F C40F 106.5(6) . .
C37F C29F C40F 119.1(6) . .
C50F C29F C31F 127.1(8) 7_565 7_565
C62F C29F C31F 147.5(7) 7_565 7_565
C42F C29F C31F 58.4(5) 7_565 7_565
C19F C29F C31F 16.2(4) . 7_565
C37F C29F C31F 109.2(6) . 7_565
C40F C29F C31F 121.6(6) . 7_565
C50F C29F C51F 130.2(8) 7_565 7_565
C62F C29F C51F 56.5(5) 7_565 7_565
C42F C29F C51F 149.6(6) 7_565 7_565
C19F C29F C51F 110.8(6) . 7_565
C37F C29F C51F 14.4(4) . 7_565
C40F C29F C51F 131.9(6) . 7_565
C31F C29F C51F 95.0(5) 7_565 7_565
C50F C29F C43F 162.3(8) 7_565 7_565
C62F C29F C43F 105.1(6) 7_565 7_565
C42F C29F C43F 104.3(6) 7_565 7_565
C19F C29F C43F 62.4(5) . 7_565
C37F C29F C43F 63.6(5) . 7_565
C40F C29F C43F 156.3(6) . 7_565
C31F C29F C43F 46.2(4) 7_565 7_565
C51F C29F C43F 49.1(4) 7_565 7_565
C39F C30F C28F 101(3) 7_565 7_565
C39F C30F C12F 124(3) 7_565 7_565
C28F C30F C12F 134.5(7) 7_565 7_565
C39F C30F C20F 159(3) 7_565 .
C28F C30F C20F 82.5(5) 7_565 .
C12F C30F C20F 55.3(4) 7_565 .
C39F C30F C41F 76(2) 7_565 .
C28F C30F C41F 25.5(4) 7_565 .
C12F C30F C41F 159.6(7) 7_565 .
C20F C30F C41F 107.1(6) . .
C39F C30F C22F 46(2) 7_565 .
C28F C30F C22F 142.1(7) 7_565 .
C12F C30F C22F 80.5(5) 7_565 .
C20F C30F C22F 120.5(6) . .
C41F C30F C22F 119.6(7) . .
C39F C30F C32F 13(2) 7_565 7_565
C28F C30F C32F 109.0(6) 7_565 7_565
C12F C30F C32F 115.6(6) 7_565 7_565
C20F C30F C32F 146.5(6) . 7_565
C41F C30F C32F 84.7(5) . 7_565
C22F C30F C32F 35.4(3) . 7_565
C19F C31F C11F 164.0(18) 7_565 7_565
C19F C31F C43F 122.7(16) 7_565 .
C11F C31F C43F 65.0(7) 7_565 .
C19F C31F C20F 105.7(15) 7_565 .
C11F C31F C20F 61.1(7) 7_565 .
C43F C31F C20F 122.3(7) . .
C19F C31F C42F 3.9(11) 7_565 .
C11F C31F C42F 160.7(9) 7_565 .
C43F C31F C42F 121.7(7) . .
C20F C31F C42F 104.3(6) . .
C19F C31F C29F 49.9(13) 7_565 7_565
C11F C31F C29F 136.1(9) 7_565 7_565
C43F C31F C29F 72.9(6) . 7_565
C20F C31F C29F 144.9(7) . 7_565
C42F C31F C29F 49.3(5) . 7_565
C19F C31F C28F 39.5(13) 7_565 7_565
C11F C31F C28F 126.4(8) 7_565 7_565
C43F C31F C28F 150.0(7) . 7_565
C20F C31F C28F 66.2(5) . 7_565
C42F C31F C28F 38.4(4) . 7_565
C29F C31F C28F 85.9(5) 7_565 7_565
C19F C31F C17F 146.2(16) 7_565 7_565
C11F C31F C17F 39.4(6) 7_565 7_565
C43F C31F C17F 25.7(4) . 7_565
C20F C31F C17F 97.7(6) . 7_565
C42F C31F C17F 144.2(6) . 7_565
C29F C31F C17F 97.7(5) 7_565 7_565
C28F C31F C17F 151.5(5) 7_565 7_565
C32F C32F C22F 105.0(5) 7_565 7_565
C32F C32F C39F 158.1(4) 7_565 .
C22F C32F C39F 57.7(6) 7_565 .
C32F C32F C59F 73.3(2) 7_565 .
C22F C32F C59F 166.6(6) 7_565 .
C39F C32F C59F 120.0(5) . .
C32F C32F C22F 41.3(3) 7_565 .
C22F C32F C22F 63.6(7) 7_565 .
C39F C32F C22F 119.7(5) . .
C59F C32F C22F 113.5(5) . .
C32F C32F C30F 155.4(3) 7_565 7_565
C22F C32F C30F 55.6(5) 7_565 7_565
C39F C32F C30F 2.7(5) . 7_565
C59F C32F C30F 121.6(4) . 7_565
C22F C32F C30F 117.2(5) . 7_565
C16F C33F C9F 134.0(16) 7_565 7_565
C16F C33F C44F 55.0(11) 7_565 .
C9F C33F C44F 155.8(9) 7_565 .
C16F C33F C34F 164.2(14) 7_565 .
C9F C33F C34F 41.8(6) 7_565 .
C44F C33F C34F 121.9(7) . .
C16F C33F C24F 76.1(12) 7_565 7_565
C9F C33F C24F 140.8(9) 7_565 7_565
C44F C33F C24F 21.1(4) . 7_565
C34F C33F C24F 101.7(6) . 7_565
C16F C33F C23F 66.0(12) 7_565 .
C9F C33F C23F 68.4(7) 7_565 .
C44F C33F C23F 117.5(7) . .
C34F C33F C23F 109.0(6) . .
C24F C33F C23F 136.5(7) 7_565 .
C16F C33F C17F 158.4(14) 7_565 7_565
C9F C33F C17F 54.0(6) 7_565 7_565
C44F C33F C17F 109.3(6) . 7_565
C34F C33F C17F 12.6(4) . 7_565
C24F C33F C17F 89.1(5) 7_565 7_565
C23F C33F C17F 119.8(6) . 7_565
C16F C33F C25F 23.3(10) 7_565 7_565
C9F C33F C25F 110.9(7) 7_565 7_565
C44F C33F C25F 74.1(5) . 7_565
C34F C33F C25F 145.6(6) . 7_565
C24F C33F C25F 94.5(5) 7_565 7_565
C23F C33F C25F 44.0(4) . 7_565
C17F C33F C25F 149.6(5) 7_565 7_565
C16F C33F C26F 118.7(13) 7_565 7_565
C9F C33F C26F 99.4(7) 7_565 7_565
C44F C33F C26F 64.2(5) . 7_565
C34F C33F C26F 58.5(5) . 7_565
C24F C33F C26F 43.4(4) 7_565 7_565
C23F C33F C26F 152.6(6) . 7_565
C17F C33F C26F 45.9(4) 7_565 7_565
C25F C33F C26F 132.5(5) 7_565 7_565
C17F C34F C9F 166.2(18) 7_565 7_565
C17F C34F C33F 129.7(16) 7_565 .
C9F C34F C33F 42.7(6) 7_565 .
C17F C34F C21F 118.4(16) 7_565 .
C9F C34F C21F 64.5(7) 7_565 .
C33F C34F C21F 106.4(7) . .
C17F C34F C43F 9.0(11) 7_565 .
C9F C34F C43F 157.2(9) 7_565 .
C33F C34F C43F 122.7(7) . .
C21F C34F C43F 121.0(7) . .
C17F C34F C26F 54.0(13) 7_565 7_565
C9F C34F C26F 117.5(8) 7_565 7_565
C33F C34F C26F 75.8(5) . 7_565
C21F C34F C26F 156.7(6) . 7_565
C43F C34F C26F 47.9(5) . 7_565
C17F C34F C11F 43.7(12) 7_565 7_565
C9F C34F C11F 137.4(8) 7_565 7_565
C33F C34F C11F 159.7(6) . 7_565
C21F C34F C11F 74.8(5) . 7_565
C43F C34F C11F 47.7(4) . 7_565
C26F C34F C11F 95.2(5) 7_565 7_565
C17F C34F C16F 128.9(15) 7_565 7_565
C9F C34F C16F 42.3(6) 7_565 7_565
C33F C34F C16F 4.5(4) . 7_565
C21F C34F C16F 104.9(6) . 7_565
C43F C34F C16F 121.4(6) . 7_565
C26F C34F C16F 75.4(5) 7_565 7_565
C11F C34F C16F 155.4(5) 7_565 7_565
C17F C34F C5F 142.2(15) 7_565 7_565
C9F C34F C5F 36.6(5) 7_565 7_565
C33F C34F C5F 77.4(5) . 7_565
C21F C34F C5F 29.1(4) . 7_565
C43F C34F C5F 140.7(6) . 7_565
C26F C34F C5F 142.3(5) 7_565 7_565
C11F C34F C5F 101.0(5) 7_565 7_565
C16F C34F C5F 75.8(4) 7_565 7_565
C71F C35F C64F 74.5(7) 7_565 7_565
C71F C35F C53F 142.9(9) 7_565 7_565
C64F C35F C53F 73.3(7) 7_565 7_565
C71F C35F C63F 72.4(7) 7_565 7_565
C64F C35F C63F 141.5(8) 7_565 7_565
C53F C35F C63F 127.5(7) 7_565 7_565
C71F C35F C45F 108.7(8) 7_565 .
C64F C35F C45F 35.3(5) 7_565 .
C53F C35F C45F 38.1(5) 7_565 .
C63F C35F C45F 152.9(6) 7_565 .
C71F C35F C44F 136.4(8) 7_565 7_565
C64F C35F C44F 133.1(8) 7_565 7_565
C53F C35F C44F 62.9(6) 7_565 7_565
C63F C35F C44F 67.2(6) 7_565 7_565
C45F C35F C44F 100.2(7) . 7_565
C71F C35F C24F 117.1(8) 7_565 .
C64F C35F C24F 149.9(7) 7_565 .
C53F C35F C24F 84.4(6) 7_565 .
C63F C35F C24F 45.8(5) 7_565 .
C45F C35F C24F 120.9(7) . .
C44F C35F C24F 21.7(5) 7_565 .
C71F C35F C46F 2.2(7) 7_565 .
C64F C35F C46F 73.4(6) 7_565 .
C53F C35F C46F 141.1(8) 7_565 .
C63F C35F C46F 72.7(6) 7_565 .
C45F C35F C46F 107.4(7) . .
C44F C35F C46F 135.8(7) 7_565 .
C24F C35F C46F 117.0(6) . .
C52F C36F C36F 125(2) 7_565 7_565
C52F C36F C53F 84(2) 7_565 7_565
C36F C36F C53F 144.9(4) 7_565 7_565
C52F C36F C52F 114(3) 7_565 .
C36F C36F C52F 11.7(5) 7_565 .
C53F C36F C52F 153.1(8) 7_565 .
C52F C36F C45F 120(2) 7_565 .
C36F C36F C45F 110.8(4) 7_565 .
C53F C36F C45F 36.7(4) 7_565 .
C52F C36F C45F 121.6(7) . .
C52F C36F C25F 15.2(19) 7_565 .
C36F C36F C25F 125.5(4) 7_565 .
C53F C36F C25F 77.1(6) 7_565 .
C52F C36F C25F 114.4(7) . .
C45F C36F C25F 112.3(6) . .
C52F C36F C27F 30(2) 7_565 7_565
C36F C36F C27F 97.4(4) 7_565 7_565
C53F C36F C27F 104.8(6) 7_565 7_565
C52F C36F C27F 86.0(6) . 7_565
C45F C36F C27F 137.1(6) . 7_565
C25F C36F C27F 28.8(4) . 7_565
C51F C37F C62F 169.0(18) 7_565 7_565
C51F C37F C29F 123.8(16) 7_565 .
C62F C37F C29F 62.8(7) 7_565 .
C51F C37F C47F 109.8(15) 7_565 .
C62F C37F C47F 60.8(7) 7_565 .
C29F C37F C47F 121.0(7) . .
C51F C37F C26F 6.3(12) 7_565 .
C62F C37F C26F 170.5(8) 7_565 .
C29F C37F C26F 117.5(6) . .
C47F C37F C26F 115.3(6) . .
C51F C37F C63F 42.8(13) 7_565 7_565
C62F C37F C63F 127.8(8) 7_565 7_565
C29F C37F C63F 158.8(6) . 7_565
C47F C37F C63F 67.2(5) . 7_565
C26F C37F C63F 48.5(4) . 7_565
C51F C37F C43F 53.5(13) 7_565 7_565
C62F C37F C43F 131.8(8) 7_565 7_565
C29F C37F C43F 70.3(5) . 7_565
C47F C37F C43F 150.8(6) . 7_565
C26F C37F C43F 47.2(4) . 7_565
C63F C37F C43F 93.7(5) 7_565 7_565
C51F C37F C70F 135.1(15) 7_565 7_565
C62F C37F C70F 34.5(6) 7_565 7_565
C29F C37F C70F 93.8(5) . 7_565
C47F C37F C70F 27.3(4) . 7_565
C26F C37F C70F 139.7(6) . 7_565
C63F C37F C70F 93.5(5) 7_565 7_565
C43F C37F C70F 149.0(5) 7_565 7_565
C51F C37F C50F 148.2(15) 7_565 7_565
C62F C37F C50F 36.7(6) 7_565 7_565
C29F C37F C50F 26.4(4) . 7_565
C47F C37F C50F 94.9(5) . 7_565
C26F C37F C50F 142.0(6) . 7_565
C63F C37F C50F 155.3(5) 7_565 7_565
C43F C37F C50F 95.3(5) 7_565 7_565
C70F C37F C50F 67.6(4) 7_565 7_565
C41F C38F C49F 68.2(7) 7_565 7_565
C41F C38F C42F 71.6(7) 7_565 7_565
C49F C38F C42F 138.8(7) 7_565 7_565
C41F C38F C28F 24.0(5) 7_565 .
C49F C38F C28F 91.7(6) 7_565 .
C42F C38F C28F 47.6(5) 7_565 .
C41F C38F C58F 94.0(7) 7_565 .
C49F C38F C58F 26.5(5) 7_565 .
C42F C38F C58F 159.1(6) 7_565 .
C28F C38F C58F 116.6(6) . .
C41F C38F C40F 137.6(8) 7_565 .
C49F C38F C40F 146.6(8) 7_565 .
C42F C38F C40F 67.8(6) 7_565 .
C28F C38F C40F 114.0(6) . .
C58F C38F C40F 121.0(6) . .
C41F C38F C60F 131.3(8) 7_565 7_565
C49F C38F C60F 64.6(6) 7_565 7_565
C42F C38F C60F 149.1(7) 7_565 7_565
C28F C38F C60F 150.9(7) . 7_565
C58F C38F C60F 38.1(4) . 7_565
C40F C38F C60F 83.8(5) . 7_565
C41F C38F C50F 121.4(7) 7_565 7_565
C49F C38F C50F 157.9(8) 7_565 7_565
C42F C38F C50F 51.3(5) 7_565 7_565
C28F C38F C50F 97.6(6) . 7_565
C58F C38F C50F 135.3(6) . 7_565
C40F C38F C50F 16.5(4) . 7_565
C60F C38F C50F 99.6(6) 7_565 7_565
C41F C38F C61F 161.3(7) 7_565 7_565
C49F C38F C61F 111.7(7) 7_565 7_565
C42F C38F C61F 103.5(6) 7_565 7_565
C28F C38F C61F 146.0(6) . 7_565
C58F C38F C61F 85.3(5) . 7_565
C40F C38F C61F 36.2(4) . 7_565
C60F C38F C61F 47.6(4) 7_565 7_565
C50F C38F C61F 52.3(5) 7_565 7_565
C30F C39F C22F 124(3) 7_565 7_565
C30F C39F C28F 66(2) 7_565 .
C22F C39F C28F 157.7(8) 7_565 .
C30F C39F C32F 164(3) 7_565 .
C22F C39F C32F 43.2(4) 7_565 .
C28F C39F C32F 122.4(6) . .
C30F C39F C41F 92(3) 7_565 7_565
C22F C39F C41F 139.6(8) 7_565 7_565
C28F C39F C41F 26.0(4) . 7_565
C32F C39F C41F 98.0(6) . 7_565
C30F C39F C12F 47(2) 7_565 .
C22F C39F C12F 79.5(6) 7_565 .
C28F C39F C12F 113.2(7) . .
C32F C39F C12F 122.5(6) . .
C41F C39F C12F 139.0(7) 7_565 .
C30F C39F C20F 18(2) 7_565 7_565
C22F C39F C20F 113.3(6) 7_565 7_565
C28F C39F C20F 70.1(5) . 7_565
C32F C39F C20F 147.4(6) . 7_565
C41F C39F C20F 95.6(6) 7_565 7_565
C12F C39F C20F 46.7(4) . 7_565
C50F C40F C61F 152.2(18) 7_565 7_565
C50F C40F C48F 114.9(16) 7_565 .
C61F C40F C48F 37.4(6) 7_565 .
C50F C40F C38F 113.6(15) 7_565 .
C61F C40F C38F 89.9(8) 7_565 .
C48F C40F C38F 123.3(7) . .
C50F C40F C42F 59.8(13) 7_565 7_565
C61F C40F C42F 142.6(9) 7_565 7_565
C48F C40F C42F 156.6(6) . 7_565
C38F C40F C42F 54.0(5) . 7_565
C50F C40F C29F 12.7(12) 7_565 .
C61F C40F C29F 153.6(8) 7_565 .
C48F C40F C29F 119.3(6) . .
C38F C40F C29F 103.2(6) . .
C42F C40F C29F 50.6(4) 7_565 .
C50F C40F C62F 39.2(13) 7_565 7_565
C61F C40F C62F 112.9(8) 7_565 7_565
C48F C40F C62F 75.8(5) . 7_565
C38F C40F C62F 141.2(6) . 7_565
C42F C40F C62F 94.4(5) 7_565 7_565
C29F C40F C62F 44.5(4) . 7_565
C50F C40F C60F 158.7(15) 7_565 7_565
C61F C40F C60F 38.7(6) 7_565 7_565
C48F C40F C60F 73.6(5) . 7_565
C38F C40F C60F 51.2(4) . 7_565
C42F C40F C60F 104.4(5) 7_565 7_565
C29F C40F C60F 146.0(5) . 7_565
C62F C40F C60F 140.9(5) 7_565 7_565
C28F C41F C38F 111.7(13) 7_565 7_565
C28F C41F C49F 165.5(13) 7_565 .
C38F C41F C49F 59.3(7) 7_565 .
C28F C41F C39F 73.5(10) 7_565 7_565
C38F C41F C39F 156.6(8) 7_565 7_565
C49F C41F C39F 110.1(8) . 7_565
C28F C41F C30F 61.8(10) 7_565 .
C38F C41F C30F 158.5(8) 7_565 .
C49F C41F C30F 121.8(8) . .
C39F C41F C30F 11.8(5) 7_565 .
C28F C41F C42F 48.3(9) 7_565 .
C38F C41F C42F 63.6(6) 7_565 .
C49F C41F C42F 122.2(7) . .
C39F C41F C42F 118.9(7) 7_565 .
C30F C41F C42F 108.0(7) . .
C28F C41F C58F 155.8(12) 7_565 7_565
C38F C41F C58F 50.3(6) 7_565 7_565
C49F C41F C58F 10.3(5) . 7_565
C39F C41F C58F 116.4(7) 7_565 7_565
C30F C41F C58F 127.5(6) . 7_565
C42F C41F C58F 112.3(6) . 7_565
C28F C41F C19F 23.3(9) 7_565 7_565
C38F C41F C19F 89.2(7) 7_565 7_565
C49F C41F C19F 143.8(7) . 7_565
C39F C41F C19F 91.7(5) 7_565 7_565
C30F C41F C19F 80.7(5) . 7_565
C42F C41F C19F 27.3(4) . 7_565
C58F C41F C19F 133.5(5) 7_565 7_565
C19F C42F C28F 87.1(8) 7_565 7_565
C19F C42F C38F 149.8(8) 7_565 7_565
C28F C42F C38F 69.2(6) 7_565 7_565
C19F C42F C50F 117.0(9) 7_565 .
C28F C42F C50F 143.3(8) 7_565 .
C38F C42F C50F 77.7(6) 7_565 .
C19F C42F C29F 72.5(7) 7_565 7_565
C28F C42F C29F 150.3(8) 7_565 7_565
C38F C42F C29F 120.4(7) 7_565 7_565
C50F C42F C29F 45.0(5) . 7_565
C19F C42F C41F 110.5(8) 7_565 .
C28F C42F C41F 24.5(5) 7_565 .
C38F C42F C41F 44.8(5) 7_565 .
C50F C42F C41F 121.1(7) . .
C29F C42F C41F 152.7(7) 7_565 .
C19F C42F C31F 2.0(6) 7_565 .
C28F C42F C31F 86.5(6) 7_565 .
C38F C42F C31F 148.2(7) 7_565 .
C50F C42F C31F 116.5(7) . .
C29F C42F C31F 72.3(6) 7_565 .
C41F C42F C31F 109.8(6) . .
C19F C42F C40F 134.6(8) 7_565 7_565
C28F C42F C40F 125.7(8) 7_565 7_565
C38F C42F C40F 58.2(5) 7_565 7_565
C50F C42F C40F 19.6(5) . 7_565
C29F C42F C40F 64.2(5) 7_565 7_565
C41F C42F C40F 102.2(6) . 7_565
C31F C42F C40F 133.7(7) . 7_565
C17F C43F C11F 74.4(7) 7_565 7_565
C17F C43F C26F 80.2(8) 7_565 7_565
C11F C43F C26F 152.3(8) 7_565 7_565
C17F C43F C31F 114.6(9) 7_565 .
C11F C43F C31F 40.2(5) 7_565 .
C26F C43F C31F 160.5(8) 7_565 .
C17F C43F C51F 117.6(9) 7_565 .
C11F C43F C51F 156.0(7) 7_565 .
C26F C43F C51F 38.9(5) 7_565 .
C31F C43F C51F 122.7(7) . .
C17F C43F C34F 4.9(6) 7_565 .
C11F C43F C34F 76.9(6) 7_565 .
C26F C43F C34F 77.1(6) 7_565 .
C31F C43F C34F 116.8(7) . .
C51F C43F C34F 113.7(7) . .
C17F C43F C19F 128.2(8) 7_565 7_565
C11F C43F C19F 54.3(5) 7_565 7_565
C26F C43F C19F 146.8(7) 7_565 7_565
C31F C43F C19F 14.5(4) . 7_565
C51F C43F C19F 108.3(6) . 7_565
C34F C43F C19F 129.8(6) . 7_565
C17F C43F C37F 133.0(8) 7_565 7_565
C11F C43F C37F 142.8(7) 7_565 7_565
C26F C43F C37F 55.4(5) 7_565 7_565
C31F C43F C37F 106.4(6) . 7_565
C51F C43F C37F 16.4(4) . 7_565
C34F C43F C37F 128.8(6) . 7_565
C19F C43F C37F 92.0(5) 7_565 7_565
C17F C43F C29F 165.0(8) 7_565 7_565
C11F C43F C29F 100.3(6) 7_565 7_565
C26F C43F C29F 101.5(6) 7_565 7_565
C31F C43F C29F 60.9(5) . 7_565
C51F C43F C29F 62.6(5) . 7_565
C34F C43F C29F 161.3(6) . 7_565
C19F C43F C29F 46.4(4) 7_565 7_565
C37F C43F C29F 46.1(4) 7_565 7_565
C24F C44F C16F 109.3(15) 7_565 7_565
C24F C44F C33F 86.0(13) 7_565 .
C16F C44F C33F 23.3(5) 7_565 .
C24F C44F C35F 89.3(14) 7_565 7_565
C16F C44F C35F 153.2(8) 7_565 7_565
C33F C44F C35F 159.7(7) . 7_565
C24F C44F C53F 144.4(16) 7_565 .
C16F C44F C53F 101.3(7) 7_565 .
C33F C44F C53F 123.3(7) . .
C35F C44F C53F 56.1(5) 7_565 .
C24F C44F C63F 35.2(12) 7_565 .
C16F C44F C63F 137.2(7) 7_565 .
C33F C44F C63F 115.7(7) . .
C35F C44F C63F 54.9(5) 7_565 .
C53F C44F C63F 109.3(7) . .
C24F C44F C26F 16.1(11) 7_565 7_565
C16F C44F C26F 95.1(6) 7_565 7_565
C33F C44F C26F 72.0(5) . 7_565
C35F C44F C26F 99.7(6) 7_565 7_565
C53F C44F C26F 149.2(6) . 7_565
C63F C44F C26F 45.0(4) . 7_565
C24F C44F C25F 146.0(14) 7_565 7_565
C16F C44F C25F 41.0(5) 7_565 7_565
C33F C44F C25F 63.2(5) . 7_565
C35F C44F C25F 114.4(6) 7_565 7_565
C53F C44F C25F 60.4(5) . 7_565
C63F C44F C25F 149.1(6) . 7_565
C26F C44F C25F 129.9(5) 7_565 7_565
C64F C45F C53F 118.5(12) 7_565 7_565
C64F C45F C35F 56.2(8) 7_565 .
C53F C45F C35F 62.7(7) 7_565 .
C64F C45F C54F 51.1(8) 7_565 .
C53F C45F C54F 157.7(8) 7_565 .
C35F C45F C54F 105.6(7) . .
C64F C45F C36F 158.4(9) 7_565 .
C53F C45F C36F 64.2(7) 7_565 .
C35F C45F C36F 124.2(6) . .
C54F C45F C36F 117.4(7) . .
C64F C45F C54F 59.0(9) 7_565 7_565
C53F C45F C54F 157.4(7) 7_565 7_565
C35F C45F C54F 112.7(6) . 7_565
C54F C45F C54F 8.1(7) . 7_565
C36F C45F C54F 109.4(7) . 7_565
C64F C45F C52F 157.9(8) 7_565 7_565
C53F C45F C52F 53.8(7) 7_565 7_565
C35F C45F C52F 114.1(6) . 7_565
C54F C45F C52F 126.6(7) . 7_565
C36F C45F C52F 10.5(5) . 7_565
C54F C45F C52F 118.8(6) 7_565 7_565
C64F C45F C71F 26.7(7) 7_565 7_565
C53F C45F C71F 92.1(8) 7_565 7_565
C35F C45F C71F 31.2(4) . 7_565
C54F C45F C71F 74.4(5) . 7_565
C36F C45F C71F 143.7(5) . 7_565
C54F C45F C71F 81.5(5) 7_565 7_565
C52F C45F C71F 136.5(5) 7_565 7_565
C71F C46F C72F 172(3) 7_565 7_565
C71F C46F C47F 118(3) 7_565 .
C72F C46F C47F 60.0(6) 7_565 .
C71F C46F C55F 111(3) 7_565 .
C72F C46F C55F 68.2(6) 7_565 .
C47F C46F C55F 126.1(7) . .
C71F C46F C35F 7(2) 7_565 .
C72F C46F C35F 164.7(8) 7_565 .
C47F C46F C35F 118.6(7) . .
C55F C46F C35F 107.3(7) . .
C71F C46F C63F 48(2) 7_565 7_565
C72F C46F C63F 127.7(7) 7_565 7_565
C47F C46F C63F 69.7(5) . 7_565
C55F C46F C63F 147.3(7) . 7_565
C35F C46F C63F 48.9(4) . 7_565
C71F C46F C64F 48(2) 7_565 7_565
C72F C46F C64F 130.3(9) 7_565 7_565
C47F C46F C64F 156.1(6) . 7_565
C55F C46F C64F 62.9(5) . 7_565
C35F C46F C64F 44.7(5) . 7_565
C63F C46F C64F 92.1(6) 7_565 7_565
C71F C46F C70F 141(3) 7_565 7_565
C72F C46F C70F 35.6(5) 7_565 7_565
C47F C46F C70F 24.5(4) . 7_565
C55F C46F C70F 102.2(6) . 7_565
C35F C46F C70F 140.8(6) . 7_565
C63F C46F C70F 93.0(5) 7_565 7_565
C64F C46F C70F 155.9(6) 7_565 7_565
C70F C47F C72F 71.8(8) 7_565 7_565
C70F C47F C62F 72.2(7) 7_565 7_565
C72F C47F C62F 141.0(8) 7_565 7_565
C70F C47F C46F 120.5(9) 7_565 .
C72F C47F C46F 48.9(5) 7_565 .
C62F C47F C46F 159.2(7) 7_565 .
C70F C47F C37F 111.2(8) 7_565 .
C72F C47F C37F 157.5(7) 7_565 .
C62F C47F C37F 39.9(5) 7_565 .
C46F C47F C37F 122.2(6) . .
C70F C47F C56F 7.8(7) 7_565 .
C72F C47F C56F 64.2(6) 7_565 .
C62F C47F C56F 79.0(6) 7_565 .
C46F C47F C56F 112.9(7) . .
C37F C47F C56F 117.3(6) . .
C70F C47F C71F 130.9(9) 7_565 7_565
C72F C47F C71F 59.4(5) 7_565 7_565
C62F C47F C71F 150.6(7) 7_565 7_565
C46F C47F C71F 10.6(5) . 7_565
C37F C47F C71F 112.0(6) . 7_565
C56F C47F C71F 123.2(7) . 7_565
C70F C47F C51F 126.6(8) 7_565 7_565
C72F C47F C51F 147.6(6) 7_565 7_565
C62F C47F C51F 56.3(5) 7_565 7_565
C46F C47F C51F 105.9(6) . 7_565
C37F C47F C51F 16.5(4) . 7_565
C56F C47F C51F 132.0(6) . 7_565
C71F C47F C51F 95.6(6) 7_565 7_565
C70F C47F C63F 163.5(8) 7_565 7_565
C72F C47F C63F 108.6(6) 7_565 7_565
C62F C47F C63F 101.8(6) 7_565 7_565
C46F C47F C63F 61.1(5) . 7_565
C37F C47F C63F 62.0(5) . 7_565
C56F C47F C63F 160.8(6) . 7_565
C71F C47F C63F 50.5(4) 7_565 7_565
C51F C47F C63F 45.5(4) 7_565 7_565
C69F C48F C61F 132.5(14) 7_565 7_565
C69F C48F C40F 162.7(9) 7_565 .
C61F C48F C40F 48.4(8) 7_565 .
C69F C48F C57F 60.5(9) 7_565 .
C61F C48F C57F 72.1(9) 7_565 .
C40F C48F C57F 117.5(7) . .
C69F C48F C56F 53.4(8) 7_565 .
C61F C48F C56F 162.6(9) 7_565 .
C40F C48F C56F 120.1(7) . .
C57F C48F C56F 111.7(7) . .
C69F C48F C70F 68.6(8) 7_565 7_565
C61F C48F C70F 151.6(9) 7_565 7_565
C40F C48F C70F 105.3(6) . 7_565
C57F C48F C70F 125.6(7) . 7_565
C56F C48F C70F 15.2(5) . 7_565
C69F C48F C50F 153.4(9) 7_565 7_565
C61F C48F C50F 64.9(8) 7_565 7_565
C40F C48F C50F 16.6(5) . 7_565
C57F C48F C50F 132.1(6) . 7_565
C56F C48F C50F 103.9(6) . 7_565
C70F C48F C50F 88.9(6) 7_565 7_565
C69F C48F C68F 22.4(8) 7_565 7_565
C61F C48F C68F 110.7(10) 7_565 7_565
C40F C48F C68F 147.6(6) . 7_565
C57F C48F C68F 39.5(4) . 7_565
C56F C48F C68F 72.4(5) . 7_565
C70F C48F C68F 86.8(5) 7_565 7_565
C50F C48F C68F 151.8(5) 7_565 7_565
C69F C48F C62F 112.4(9) 7_565 7_565
C61F C48F C62F 109.3(9) 7_565 7_565
C40F C48F C62F 61.2(5) . 7_565
C57F C48F C62F 154.4(5) . 7_565
C56F C48F C62F 59.6(5) . 7_565
C70F C48F C62F 44.5(4) 7_565 7_565
C50F C48F C62F 44.6(4) 7_565 7_565
C68F C48F C62F 126.9(4) 7_565 7_565
C69F C48F C60F 110.1(10) 7_565 7_565
C61F C48F C60F 23.6(8) 7_565 7_565
C40F C48F C60F 66.8(5) . 7_565
C57F C48F C60F 50.8(5) . 7_565
C56F C48F C60F 149.1(6) . 7_565
C70F C48F C60F 150.6(5) 7_565 7_565
C50F C48F C60F 82.4(5) 7_565 7_565
C68F C48F C60F 87.8(5) 7_565 7_565
C62F C48F C60F 122.9(5) 7_565 7_565
C58F C49F C38F 99.4(13) 7_565 7_565
C58F C49F C41F 149.2(14) 7_565 .
C38F C49F C41F 52.5(6) 7_565 .
C58F C49F C59F 77.4(12) 7_565 .
C38F C49F C59F 152.3(7) 7_565 .
C41F C49F C59F 120.6(7) . .
C58F C49F C60F 28.2(10) 7_565 .
C38F C49F C60F 71.2(6) 7_565 .
C41F C49F C60F 122.5(8) . .
C59F C49F C60F 103.1(7) . .
C58F C49F C28F 144.8(12) 7_565 7_565
C38F C49F C28F 49.9(5) 7_565 7_565
C41F C49F C28F 4.8(4) . 7_565
C59F C49F C28F 120.7(5) . 7_565
C60F C49F C28F 118.8(6) . 7_565
C40F C50F C29F 160.8(18) 7_565 7_565
C40F C50F C42F 100.7(15) 7_565 .
C29F C50F C42F 65.3(7) 7_565 .
C40F C50F C62F 127.1(17) 7_565 .
C29F C50F C62F 60.7(7) 7_565 .
C42F C50F C62F 124.0(8) . .
C40F C50F C61F 18.5(12) 7_565 .
C29F C50F C61F 158.3(9) 7_565 .
C42F C50F C61F 116.5(7) . .
C62F C50F C61F 108.5(7) . .
C40F C50F C38F 49.9(13) 7_565 7_565
C29F C50F C38F 113.9(8) 7_565 7_565
C42F C50F C38F 50.9(5) . 7_565
C62F C50F C38F 151.9(7) . 7_565
C61F C50F C38F 65.7(5) . 7_565
C40F C50F C48F 48.6(13) 7_565 7_565
C29F C50F C48F 136.2(8) 7_565 7_565
C42F C50F C48F 141.8(7) . 7_565
C62F C50F C48F 78.7(6) . 7_565
C61F C50F C48F 30.1(4) . 7_565
C38F C50F C48F 93.9(6) 7_565 7_565
C40F C50F C19F 124.0(15) 7_565 7_565
C29F C50F C19F 40.0(6) 7_565 7_565
C42F C50F C19F 25.8(4) . 7_565
C62F C50F C19F 98.4(6) . 7_565
C61F C50F C19F 136.5(6) . 7_565
C38F C50F C19F 74.4(4) 7_565 7_565
C48F C50F C19F 149.5(6) 7_565 7_565
C40F C50F C37F 146.5(16) 7_565 7_565
C29F C50F C37F 36.9(6) 7_565 7_565
C42F C50F C37F 100.1(6) . 7_565
C62F C50F C37F 24.1(4) . 7_565
C61F C50F C37F 129.0(6) . 7_565
C38F C50F C37F 139.9(5) 7_565 7_565
C48F C50F C37F 100.6(5) 7_565 7_565
C19F C50F C37F 74.3(4) 7_565 7_565
C37F C51F C26F 170.2(19) 7_565 7_565
C37F C51F C63F 122.1(16) 7_565 .
C26F C51F C63F 66.9(8) 7_565 .
C37F C51F C43F 110.0(16) 7_565 .
C26F C51F C43F 60.2(7) 7_565 .
C63F C51F C43F 123.2(8) . .
C37F C51F C62F 7.2(11) 7_565 .
C26F C51F C62F 171.3(9) 7_565 .
C63F C51F C62F 116.0(7) . .
C43F C51F C62F 113.8(7) . .
C37F C51F C29F 41.7(13) 7_565 7_565
C26F C51F C29F 128.5(9) 7_565 7_565
C63F C51F C29F 156.9(7) . 7_565
C43F C51F C29F 68.3(5) . 7_565
C62F C51F C29F 46.1(4) . 7_565
C37F C51F C47F 53.7(13) 7_565 7_565
C26F C51F C47F 134.7(9) 7_565 7_565
C63F C51F C47F 68.4(5) . 7_565
C43F C51F C47F 151.1(6) . 7_565
C62F C51F C47F 47.6(5) . 7_565
C29F C51F C47F 92.4(5) 7_565 7_565
C37F C51F C24F 151.7(16) 7_565 7_565
C26F C51F C24F 36.3(6) 7_565 7_565
C63F C51F C24F 31.1(4) . 7_565
C43F C51F C24F 92.8(6) . 7_565
C62F C51F C24F 144.9(6) . 7_565
C29F C51F C24F 155.7(6) 7_565 7_565
C47F C51F C24F 98.4(5) 7_565 7_565
C37F C51F C17F 132.0(15) 7_565 7_565
C26F C51F C17F 38.3(6) 7_565 7_565
C63F C51F C17F 99.9(6) . 7_565
C43F C51F C17F 23.4(4) . 7_565
C62F C51F C17F 134.4(6) . 7_565
C29F C51F C17F 90.8(5) 7_565 7_565
C47F C51F C17F 151.0(5) 7_565 7_565
C24F C51F C17F 69.4(4) 7_565 7_565
C36F C52F C25F 160(2) 7_565 7_565
C36F C52F C53F 81(2) 7_565 .
C25F C52F C53F 89.6(8) 7_565 .
C36F C52F C36F 43(2) 7_565 .
C25F C52F C36F 135.4(9) 7_565 .
C53F C52F C36F 121.0(8) . .
C36F C52F C27F 143(2) 7_565 .
C25F C52F C27F 35.3(5) 7_565 .
C53F C52F C27F 122.6(8) . .
C36F C52F C27F 102.2(7) . .
C36F C52F C52F 55(2) 7_565 7_565
C25F C52F C52F 124.9(6) 7_565 7_565
C53F C52F C52F 131.5(5) . 7_565
C36F C52F C52F 11.7(5) . 7_565
C27F C52F C52F 90.9(5) . 7_565
C36F C52F C45F 49(2) 7_565 7_565
C25F C52F C45F 119.6(8) 7_565 7_565
C53F C52F C45F 32.2(4) . 7_565
C36F C52F C45F 89.7(6) . 7_565
C27F C52F C45F 146.4(7) . 7_565
C52F C52F C45F 100.9(4) 7_565 7_565
C45F C53F C36F 79.1(8) 7_565 7_565
C45F C53F C35F 79.2(8) 7_565 7_565
C36F C53F C35F 152.0(8) 7_565 7_565
C45F C53F C52F 94.1(9) 7_565 .
C36F C53F C52F 15.0(5) 7_565 .
C35F C53F C52F 160.6(7) 7_565 .
C45F C53F C44F 138.2(9) 7_565 .
C36F C53F C44F 132.5(7) 7_565 .
C35F C53F C44F 61.0(6) 7_565 .
C52F C53F C44F 119.1(7) . .
C45F C53F C64F 29.3(6) 7_565 .
C36F C53F C64F 105.9(7) 7_565 .
C35F C53F C64F 50.1(5) 7_565 .
C52F C53F C64F 120.4(8) . .
C44F C53F C64F 109.2(7) . .
C45F C53F C25F 132.6(9) 7_565 7_565
C36F C53F C25F 56.0(5) 7_565 7_565
C35F C53F C25F 135.4(6) 7_565 7_565
C52F C53F C25F 41.6(5) . 7_565
C44F C53F C25F 77.8(5) . 7_565
C64F C53F C25F 148.9(6) . 7_565
C45F C53F C24F 128.4(9) 7_565 7_565
C36F C53F C24F 138.9(6) 7_565 7_565
C35F C53F C24F 51.6(5) 7_565 7_565
C52F C53F C24F 126.7(6) . 7_565
C44F C53F C24F 9.8(4) . 7_565
C64F C53F C24F 99.5(6) . 7_565
C25F C53F C24F 86.1(5) 7_565 7_565
C45F C53F C16F 157.2(8) 7_565 7_565
C36F C53F C16F 97.4(5) 7_565 7_565
C35F C53F C16F 95.8(6) 7_565 7_565
C52F C53F C16F 83.4(5) . 7_565
C44F C53F C16F 35.9(4) . 7_565
C64F C53F C16F 138.4(6) . 7_565
C25F C53F C16F 41.9(3) 7_565 7_565
C24F C53F C16F 44.5(4) 7_565 7_565
C54F C54F C64F 163.6(5) 7_565 7_565
C54F C54F C55F 113.0(6) 7_565 .
C64F C54F C55F 76.9(8) 7_565 .
C54F C54F C45F 131.3(5) 7_565 .
C64F C54F C45F 34.4(5) 7_565 .
C55F C54F C45F 110.0(9) . .
C54F C54F C64F 12.9(4) 7_565 .
C64F C54F C64F 150.7(8) 7_565 .
C55F C54F C64F 119.9(7) . .
C45F C54F C64F 119.4(6) . .
C54F C54F C55F 56.2(5) 7_565 7_565
C64F C54F C55F 131.9(7) 7_565 7_565
C55F C54F C55F 56.8(6) . 7_565
C45F C54F C55F 155.3(5) . 7_565
C64F C54F C55F 64.1(6) . 7_565
C54F C54F C45F 40.7(4) 7_565 7_565
C64F C54F C45F 124.1(6) 7_565 7_565
C55F C54F C45F 144.7(7) . 7_565
C45F C54F C45F 90.6(6) . 7_565
C64F C54F C45F 29.4(4) . 7_565
C55F C54F C45F 92.7(7) 7_565 7_565
C55F C55F C54F 67.0(6) 7_565 .
C55F C55F C65F 60.0(3) 7_565 .
C54F C55F C65F 126.3(7) . .
C55F C55F C46F 158.6(4) 7_565 .
C54F C55F C46F 109.6(7) . .
C65F C55F C46F 116.2(6) . .
C55F C55F C72F 127.5(4) 7_565 7_565
C54F C55F C72F 153.6(7) . 7_565
C65F C55F C72F 69.3(4) . 7_565
C46F C55F C72F 47.9(5) . 7_565
C55F C55F C54F 56.2(5) 7_565 7_565
C54F C55F C54F 10.9(9) . 7_565
C65F C55F C54F 115.6(6) . 7_565
C46F C55F C54F 119.6(7) . 7_565
C72F C55F C54F 158.8(5) 7_565 7_565
C55F C55F C71F 154.7(4) 7_565 7_565
C54F C55F C71F 98.0(7) . 7_565
C65F C55F C71F 127.1(5) . 7_565
C46F C55F C71F 11.8(5) . 7_565
C72F C55F C71F 59.5(5) 7_565 7_565
C54F C55F C71F 108.1(6) 7_565 7_565
C55F C55F C64F 110.4(4) 7_565 7_565
C54F C55F C64F 44.5(6) . 7_565
C65F C55F C64F 160.1(5) . 7_565
C46F C55F C64F 65.6(5) . 7_565
C72F C55F C64F 112.9(6) 7_565 7_565
C54F C55F C64F 55.1(6) 7_565 7_565
C71F C55F C64F 53.8(5) 7_565 7_565
C70F C56F C69F 142(2) 7_565 7_565
C70F C56F C66F 140.5(19) 7_565 .
C69F C56F C66F 71.3(7) 7_565 .
C70F C56F C48F 108.0(19) 7_565 .
C69F C56F C48F 34.7(6) 7_565 .
C66F C56F C48F 104.5(7) . .
C70F C56F C47F 18.2(16) 7_565 .
C69F C56F C47F 154.9(8) 7_565 .
C66F C56F C47F 122.4(6) . .
C48F C56F C47F 123.1(7) . .
C70F C56F C72F 70.9(17) 7_565 7_565
C69F C56F C72F 141.4(9) 7_565 7_565
C66F C56F C72F 71.1(5) . 7_565
C48F C56F C72F 161.3(7) . 7_565
C47F C56F C72F 53.2(5) . 7_565
C70F C56F C62F 32.1(16) 7_565 7_565
C69F C56F C62F 110.4(7) 7_565 7_565
C66F C56F C62F 153.7(6) . 7_565
C48F C56F C62F 76.2(5) . 7_565
C47F C56F C62F 47.4(4) . 7_565
C72F C56F C62F 99.7(5) 7_565 7_565
C70F C56F C68F 161.4(18) 7_565 7_565
C69F C56F C68F 33.6(6) 7_565 7_565
C66F C56F C68F 37.9(4) . 7_565
C48F C56F C68F 66.7(5) . 7_565
C47F C56F C68F 151.7(6) . 7_565
C72F C56F C68F 108.1(6) 7_565 7_565
C62F C56F C68F 136.4(5) 7_565 7_565
C68F C57F C69F 61.7(8) 7_565 7_565
C68F C57F C67F 131.7(9) 7_565 .
C69F C57F C67F 151.2(7) 7_565 .
C68F C57F C48F 96.1(8) 7_565 .
C69F C57F C48F 35.0(5) 7_565 .
C67F C57F C48F 120.8(7) . .
C68F C57F C57F 62.3(7) 7_565 7_565
C69F C57F C57F 122.2(6) 7_565 7_565
C67F C57F C57F 71.1(5) . 7_565
C48F C57F C57F 150.2(4) . 7_565
C68F C57F C61F 130.3(8) 7_565 7_565
C69F C57F C61F 70.3(7) 7_565 7_565
C67F C57F C61F 87.2(6) . 7_565
C48F C57F C61F 35.3(4) . 7_565
C57F C57F C61F 151.3(4) 7_565 7_565
C68F C57F C68F 10.3(11) 7_565 .
C69F C57F C68F 71.7(8) 7_565 .
C67F C57F C68F 121.7(8) . .
C48F C57F C68F 105.7(7) . .
C57F C57F C68F 51.9(6) 7_565 .
C61F C57F C68F 138.9(7) 7_565 .
C68F C57F C60F 155.2(7) 7_565 7_565
C69F C57F C60F 121.1(8) 7_565 7_565
C67F C57F C60F 34.5(5) . 7_565
C48F C57F C60F 87.2(6) . 7_565
C57F C57F C60F 104.3(4) 7_565 7_565
C61F C57F C60F 52.8(5) 7_565 7_565
C68F C57F C60F 149.1(7) . 7_565
C68F C57F C67F 113.5(9) 7_565 7_565
C69F C57F C67F 156.1(6) 7_565 7_565
C67F C57F C67F 18.8(6) . 7_565
C48F C57F C67F 136.3(6) . 7_565
C57F C57F C67F 52.3(4) 7_565 7_565
C61F C57F C67F 104.9(6) 7_565 7_565
C68F C57F C67F 103.3(7) . 7_565
C60F C57F C67F 52.7(5) 7_565 7_565
C49F C58F C60F 133.9(16) 7_565 7_565
C49F C58F C59F 77.0(11) 7_565 .
C60F C58F C59F 142.5(9) 7_565 .
C49F C58F C38F 54.1(11) 7_565 .
C60F C58F C38F 79.9(8) 7_565 .
C59F C58F C38F 124.4(5) . .
C49F C58F C67F 164.5(12) 7_565 .
C60F C58F C67F 37.2(7) 7_565 .
C59F C58F C67F 107.1(6) . .
C38F C58F C67F 114.3(6) . .
C49F C58F C41F 20.5(10) 7_565 7_565
C60F C58F C41F 114.9(9) 7_565 7_565
C59F C58F C41F 90.5(4) . 7_565
C38F C58F C41F 35.7(4) . 7_565
C67F C58F C41F 144.7(6) . 7_565
C49F C58F C67F 161.9(12) 7_565 7_565
C60F C58F C67F 52.9(7) 7_565 7_565
C59F C58F C67F 91.3(5) . 7_565
C38F C58F C67F 127.3(6) . 7_565
C67F C58F C67F 15.8(5) . 7_565
C41F C58F C67F 150.4(5) 7_565 7_565
C49F C58F C58F 122.6(12) 7_565 7_565
C60F C58F C58F 98.1(8) 7_565 7_565
C59F C58F C58F 46.1(3) . 7_565
C38F C58F C58F 150.9(4) . 7_565
C67F C58F C58F 61.3(5) . 7_565
C41F C58F C58F 131.6(3) 7_565 7_565
C67F C58F C58F 45.5(3) 7_565 7_565
C32F C59F C32F 33.4(5) 7_565 .
C32F C59F C58F 114.8(4) 7_565 7_565
C32F C59F C58F 144.8(4) . 7_565
C32F C59F C58F 144.8(4) 7_565 .
C32F C59F C58F 114.8(4) . .
C58F C59F C58F 87.8(6) 7_565 .
C32F C59F C49F 90.4(4) 7_565 .
C32F C59F C49F 122.9(4) . .
C58F C59F C49F 25.6(4) 7_565 .
C58F C59F C49F 113.1(6) . .
C32F C59F C49F 122.9(4) 7_565 7_565
C32F C59F C49F 90.4(4) . 7_565
C58F C59F C49F 113.1(6) 7_565 7_565
C58F C59F C49F 25.6(4) . 7_565
C49F C59F C49F 138.0(7) . 7_565
C67F C60F C58F 102.5(11) 7_565 7_565
C67F C60F C61F 114.1(9) 7_565 .
C58F C60F C61F 134.4(9) 7_565 .
C67F C60F C49F 119.3(9) 7_565 .
C58F C60F C49F 17.9(7) 7_565 .
C61F C60F C49F 117.2(8) . .
C67F C60F C67F 8.4(4) 7_565 .
C58F C60F C67F 94.7(9) 7_565 .
C61F C60F C67F 119.5(7) . .
C49F C60F C67F 111.2(7) . .
C67F C60F C38F 154.3(8) 7_565 7_565
C58F C60F C38F 62.0(7) 7_565 7_565
C61F C60F C38F 73.6(6) . 7_565
C49F C60F C38F 44.2(5) . 7_565
C67F C60F C38F 146.8(6) . 7_565
C67F C60F C57F 59.2(7) 7_565 7_565
C58F C60F C57F 150.8(9) 7_565 7_565
C61F C60F C57F 55.0(6) . 7_565
C49F C60F C57F 152.9(6) . 7_565
C67F C60F C57F 65.3(5) . 7_565
C38F C60F C57F 124.2(6) 7_565 7_565
C67F C60F C40F 137.9(8) 7_565 7_565
C58F C60F C40F 106.1(8) 7_565 7_565
C61F C60F C40F 28.7(4) . 7_565
C49F C60F C40F 88.6(6) . 7_565
C67F C60F C40F 140.4(6) . 7_565
C38F C60F C40F 45.0(4) 7_565 7_565
C57F C60F C40F 81.5(5) 7_565 7_565
C67F C60F C48F 100.4(8) 7_565 7_565
C58F C60F C48F 140.1(7) 7_565 7_565
C61F C60F C48F 14.5(5) . 7_565
C49F C60F C48F 125.0(6) . 7_565
C67F C60F C48F 105.4(5) . 7_565
C38F C60F C48F 83.8(5) 7_565 7_565
C57F C60F C48F 42.0(4) 7_565 7_565
C40F C60F C48F 39.6(3) 7_565 7_565
C48F C61F C40F 94.2(10) 7_565 7_565
C48F C61F C60F 142.0(12) 7_565 .
C40F C61F C60F 112.6(9) 7_565 .
C48F C61F C57F 72.6(9) 7_565 7_565
C40F C61F C57F 155.9(8) 7_565 7_565
C60F C61F C57F 72.2(7) . 7_565
C48F C61F C69F 23.1(8) 7_565 .
C40F C61F C69F 115.3(8) 7_565 .
C60F C61F C69F 119.8(8) . .
C57F C61F C69F 49.5(5) 7_565 .
C48F C61F C50F 85.0(9) 7_565 .
C40F C61F C50F 9.3(6) 7_565 .
C60F C61F C50F 120.2(7) . .
C57F C61F C50F 149.0(7) 7_565 .
C69F C61F C50F 106.0(7) . .
C48F C61F C38F 140.7(9) 7_565 7_565
C40F C61F C38F 53.9(6) 7_565 7_565
C60F C61F C38F 58.8(5) . 7_565
C57F C61F C38F 126.3(7) 7_565 7_565
C69F C61F C38F 148.2(6) . 7_565
C50F C61F C38F 62.0(5) . 7_565
C48F C61F C67F 117.1(10) 7_565 7_565
C40F C61F C67F 134.4(8) 7_565 7_565
C60F C61F C67F 25.9(5) . 7_565
C57F C61F C67F 46.4(4) 7_565 7_565
C69F C61F C67F 94.3(6) . 7_565
C50F C61F C67F 139.7(6) . 7_565
C38F C61F C67F 82.4(4) 7_565 7_565
C37F C62F C29F 75.0(7) 7_565 7_565
C37F C62F C47F 79.3(8) 7_565 7_565
C29F C62F C47F 148.8(8) 7_565 7_565
C37F C62F C70F 122.4(9) 7_565 .
C29F C62F C70F 148.9(8) 7_565 .
C47F C62F C70F 44.3(5) 7_565 .
C37F C62F C50F 119.1(9) 7_565 .
C29F C62F C50F 44.6(5) 7_565 .
C47F C62F C50F 151.1(8) 7_565 .
C70F C62F C50F 110.3(7) . .
C37F C62F C51F 3.9(6) 7_565 .
C29F C62F C51F 77.4(6) 7_565 .
C47F C62F C51F 76.1(6) 7_565 .
C70F C62F C51F 118.9(7) . .
C50F C62F C51F 121.2(7) . .
C37F C62F C56F 130.4(8) 7_565 7_565
C29F C62F C56F 140.2(7) 7_565 7_565
C47F C62F C56F 53.6(5) 7_565 7_565
C70F C62F C56F 9.7(5) . 7_565
C50F C62F C56F 100.6(6) . 7_565
C51F C62F C56F 126.7(6) . 7_565
C37F C62F C40F 130.8(8) 7_565 7_565
C29F C62F C40F 57.5(5) 7_565 7_565
C47F C62F C40F 138.4(7) 7_565 7_565
C70F C62F C40F 96.6(6) . 7_565
C50F C62F C40F 13.7(5) . 7_565
C51F C62F C40F 132.3(6) . 7_565
C56F C62F C40F 86.9(5) 7_565 7_565
C37F C62F C48F 158.1(7) 7_565 7_565
C29F C62F C48F 99.8(6) 7_565 7_565
C47F C62F C48F 97.5(6) 7_565 7_565
C70F C62F C48F 53.9(5) . 7_565
C50F C62F C48F 56.7(5) . 7_565
C51F C62F C48F 155.5(6) . 7_565
C56F C62F C48F 44.2(4) 7_565 7_565
C40F C62F C48F 43.0(4) 7_565 7_565
C24F C63F C26F 67.4(6) 7_565 7_565
C24F C63F C35F 74.0(7) 7_565 7_565
C26F C63F C35F 140.4(7) 7_565 7_565
C24F C63F C51F 108.3(8) 7_565 .
C26F C63F C51F 41.4(5) 7_565 .
C35F C63F C51F 165.2(7) 7_565 .
C24F C63F C71F 121.5(8) 7_565 .
C26F C63F C71F 160.1(7) 7_565 .
C35F C63F C71F 48.6(5) 7_565 .
C51F C63F C71F 124.2(7) . .
C24F C63F C44F 16.6(6) 7_565 .
C26F C63F C44F 82.9(6) 7_565 .
C35F C63F C44F 57.9(5) 7_565 .
C51F C63F C44F 122.7(7) . .
C71F C63F C44F 104.9(7) . .
C24F C63F C46F 130.3(8) 7_565 7_565
C26F C63F C46F 152.0(7) 7_565 7_565
C35F C63F C46F 58.4(5) 7_565 7_565
C51F C63F C46F 114.3(6) . 7_565
C71F C63F C46F 9.9(5) . 7_565
C44F C63F C46F 113.7(6) . 7_565
C24F C63F C37F 123.0(7) 7_565 7_565
C26F C63F C37F 56.5(5) 7_565 7_565
C35F C63F C37F 155.5(7) 7_565 7_565
C51F C63F C37F 15.2(5) . 7_565
C71F C63F C37F 109.4(6) . 7_565
C44F C63F C37F 136.5(6) . 7_565
C46F C63F C37F 99.5(5) 7_565 7_565
C24F C63F C47F 163.5(7) 7_565 7_565
C26F C63F C47F 107.1(6) 7_565 7_565
C35F C63F C47F 107.5(6) 7_565 7_565
C51F C63F C47F 66.0(5) . 7_565
C71F C63F C47F 59.0(5) . 7_565
C44F C63F C47F 155.8(6) . 7_565
C46F C63F C47F 49.2(4) 7_565 7_565
C37F C63F C47F 50.9(4) 7_565 7_565
C45F C64F C54F 94.4(11) 7_565 7_565
C45F C64F C35F 88.5(10) 7_565 7_565
C54F C64F C35F 162.6(7) 7_565 7_565
C45F C64F C71F 138.0(11) 7_565 .
C54F C64F C71F 119.7(7) 7_565 .
C35F C64F C71F 51.6(6) 7_565 .
C45F C64F C53F 32.2(7) 7_565 .
C54F C64F C53F 123.4(8) 7_565 .
C35F C64F C53F 56.6(6) 7_565 .
C71F C64F C53F 106.2(7) . .
C45F C64F C54F 91.5(10) 7_565 .
C54F C64F C54F 3.5(3) 7_565 .
C35F C64F C54F 160.9(7) 7_565 .
C71F C64F C54F 121.4(7) . .
C53F C64F C54F 120.1(7) . .
C45F C64F C55F 149.0(11) 7_565 7_565
C54F C64F C55F 58.5(5) 7_565 7_565
C35F C64F C55F 112.9(7) 7_565 7_565
C71F C64F C55F 61.8(5) . 7_565
C53F C64F C55F 153.7(6) . 7_565
C54F C64F C55F 60.8(4) . 7_565
C45F C64F C46F 146.5(10) 7_565 7_565
C54F C64F C46F 109.5(7) 7_565 7_565
C35F C64F C46F 61.8(6) 7_565 7_565
C71F C64F C46F 10.3(5) . 7_565
C53F C64F C46F 115.4(7) . 7_565
C54F C64F C46F 111.3(6) . 7_565
C55F C64F C46F 51.5(5) 7_565 7_565
C55F C65F C55F 60.0(6) 7_565 .
C55F C65F C66F 124.5(4) 7_565 7_565
C55F C65F C66F 163.0(4) . 7_565
C55F C65F C66F 163.0(4) 7_565 .
C55F C65F C66F 124.5(4) . .
C66F C65F C66F 45.9(6) 7_565 .
C55F C65F C72F 56.6(4) 7_565 .
C55F C65F C72F 115.2(4) . .
C66F C65F C72F 68.1(4) 7_565 .
C66F C65F C72F 112.9(4) . .
C55F C65F C72F 115.2(4) 7_565 7_565
C55F C65F C72F 56.6(4) . 7_565
C66F C65F C72F 112.9(4) 7_565 7_565
C66F C65F C72F 68.1(4) . 7_565
C72F C65F C72F 155.0(5) . 7_565
C66F C66F C68F 72.0(7) 7_565 7_565
C66F C66F C56F 159.9(4) 7_565 .
C68F C66F C56F 99.4(8) 7_565 .
C66F C66F C68F 60.7(6) 7_565 .
C68F C66F C68F 11.3(12) 7_565 .
C56F C66F C68F 110.1(7) . .
C66F C66F C65F 67.1(3) 7_565 .
C68F C66F C65F 138.2(9) 7_565 .
C56F C66F C65F 116.4(5) . .
C68F C66F C65F 127.1(8) . .
C66F C66F C69F 124.2(4) 7_565 7_565
C68F C66F C69F 53.9(7) 7_565 7_565
C56F C66F C69F 45.7(5) . 7_565
C68F C66F C69F 64.9(7) . 7_565
C65F C66F C69F 157.2(6) . 7_565
C66F C66F C72F 126.9(3) 7_565 7_565
C68F C66F C72F 152.0(7) 7_565 7_565
C56F C66F C72F 55.5(5) . 7_565
C68F C66F C72F 159.0(6) . 7_565
C65F C66F C72F 61.5(4) . 7_565
C69F C66F C72F 100.8(6) 7_565 7_565
C66F C66F C70F 157.7(3) 7_565 7_565
C68F C66F C70F 107.2(8) 7_565 7_565
C56F C66F C70F 9.1(4) . 7_565
C68F C66F C70F 117.5(7) . 7_565
C65F C66F C70F 107.4(5) . 7_565
C69F C66F C70F 54.0(5) 7_565 7_565
C72F C66F C70F 46.8(4) 7_565 7_565
C67F C67F C60F 158.0(6) 7_565 7_565
C67F C67F C57F 108.9(5) 7_565 .
C60F C67F C57F 86.3(9) 7_565 .
C67F C67F C58F 118.7(5) 7_565 .
C60F C67F C58F 40.3(6) 7_565 .
C57F C67F C58F 122.5(7) . .
C67F C67F C60F 13.6(4) 7_565 .
C60F C67F C60F 144.4(9) 7_565 .
C57F C67F C60F 117.7(7) . .
C58F C67F C60F 105.5(6) . .
C67F C67F C57F 52.3(4) 7_565 7_565
C60F C67F C57F 139.9(8) 7_565 7_565
C57F C67F C57F 56.6(6) . 7_565
C58F C67F C57F 150.9(5) . 7_565
C60F C67F C57F 62.0(5) . 7_565
C67F C67F C58F 45.5(3) 7_565 7_565
C60F C67F C58F 113.1(7) 7_565 7_565
C57F C67F C58F 142.3(6) . 7_565
C58F C67F C58F 73.2(6) . 7_565
C60F C67F C58F 32.5(4) . 7_565
C57F C67F C58F 92.5(5) 7_565 7_565
C67F C67F C61F 150.6(3) 7_565 7_565
C60F C67F C61F 40.1(7) 7_565 7_565
C57F C67F C61F 46.4(5) . 7_565
C58F C67F C61F 77.5(5) . 7_565
C60F C67F C61F 150.8(5) . 7_565
C57F C67F C61F 101.0(5) 7_565 7_565
C58F C67F C61F 140.8(4) 7_565 7_565
C68F C68F C69F 166.2(4) 7_565 .
C68F C68F C57F 117.7(7) 7_565 7_565
C69F C68F C57F 57.3(7) . 7_565
C68F C68F C66F 108.0(7) 7_565 7_565
C69F C68F C66F 72.0(8) . 7_565
C57F C68F C66F 127.3(12) 7_565 7_565
C68F C68F C66F 60.7(6) 7_565 .
C69F C68F C66F 117.9(7) . .
C57F C68F C66F 156.2(5) 7_565 .
C66F C68F C66F 47.3(6) 7_565 .
C68F C68F C57F 51.9(6) 7_565 .
C69F C68F C57F 121.3(7) . .
C57F C68F C57F 65.8(7) 7_565 .
C66F C68F C57F 149.0(9) 7_565 .
C66F C68F C57F 108.0(10) . .
C68F C68F C69F 11.2(3) 7_565 7_565
C69F C68F C69F 155.0(7) . 7_565
C57F C68F C69F 112.6(8) 7_565 7_565
C66F C68F C69F 107.2(8) 7_565 7_565
C66F C68F C69F 60.8(7) . 7_565
C57F C68F C69F 48.0(6) . 7_565
C68F C68F C48F 155.2(3) 7_565 7_565
C69F C68F C48F 13.9(4) . 7_565
C57F C68F C48F 44.4(6) 7_565 7_565
C66F C68F C48F 83.5(8) 7_565 7_565
C66F C68F C48F 126.7(6) . 7_565
C57F C68F C48F 107.5(6) . 7_565
C69F C68F C48F 144.9(4) 7_565 7_565
C68F C68F C56F 147.0(3) 7_565 7_565
C69F C68F C56F 29.5(5) . 7_565
C57F C68F C56F 85.2(8) 7_565 7_565
C66F C68F C56F 42.7(6) 7_565 7_565
C66F C68F C56F 88.6(5) . 7_565
C57F C68F C56F 142.1(6) . 7_565
C69F C68F C56F 140.9(5) 7_565 7_565
C48F C68F C56F 40.9(4) 7_565 7_565
C48F C69F C56F 91.9(11) 7_565 7_565
C48F C69F C68F 143.7(11) 7_565 .
C56F C69F C68F 117.0(8) 7_565 .
C48F C69F C57F 84.5(9) 7_565 7_565
C56F C69F C57F 161.4(8) 7_565 7_565
C68F C69F C57F 61.0(6) . 7_565
C48F C69F C66F 149.8(10) 7_565 7_565
C56F C69F C66F 63.1(6) 7_565 7_565
C68F C69F C66F 54.1(5) . 7_565
C57F C69F C66F 113.6(8) 7_565 7_565
C48F C69F C61F 24.3(7) 7_565 .
C56F C69F C61F 114.4(9) 7_565 .
C68F C69F C61F 119.9(7) . .
C57F C69F C61F 60.2(6) 7_565 .
C66F C69F C61F 155.5(6) 7_565 .
C48F C69F C70F 81.7(10) 7_565 .
C56F C69F C70F 10.3(6) 7_565 .
C68F C69F C70F 125.6(7) . .
C57F C69F C70F 155.9(7) 7_565 .
C66F C69F C70F 72.4(6) 7_565 .
C61F C69F C70F 104.2(7) . .
C48F C69F C68F 142.1(11) 7_565 7_565
C56F C69F C68F 116.8(8) 7_565 7_565
C68F C69F C68F 2.5(3) . 7_565
C57F C69F C68F 60.3(6) 7_565 7_565
C66F C69F C68F 54.3(5) 7_565 7_565
C61F C69F C68F 118.5(7) . 7_565
C70F C69F C68F 125.1(7) . 7_565
C56F C70F C47F 154(2) 7_565 7_565
C56F C70F C72F 91.4(18) 7_565 .
C47F C70F C72F 63.3(7) 7_565 .
C56F C70F C62F 138(2) 7_565 .
C47F C70F C62F 63.5(7) 7_565 .
C72F C70F C62F 124.9(8) . .
C56F C70F C69F 27.3(15) 7_565 .
C47F C70F C69F 163.8(9) 7_565 .
C72F C70F C69F 115.9(8) . .
C62F C70F C69F 110.9(7) . .
C56F C70F C48F 56.8(16) 7_565 7_565
C47F C70F C48F 143.5(9) 7_565 7_565
C72F C70F C48F 143.2(8) . 7_565
C62F C70F C48F 81.7(6) . 7_565
C69F C70F C48F 29.7(4) . 7_565
C56F C70F C66F 30.4(16) 7_565 7_565
C47F C70F C66F 123.8(9) 7_565 7_565
C72F C70F C66F 62.4(5) . 7_565
C62F C70F C66F 152.2(7) . 7_565
C69F C70F C66F 53.6(5) . 7_565
C48F C70F C66F 82.5(5) 7_565 7_565
C56F C70F C37F 154.8(19) 7_565 7_565
C47F C70F C37F 41.5(6) 7_565 7_565
C72F C70F C37F 101.9(6) . 7_565
C62F C70F C37F 23.1(4) . 7_565
C69F C70F C37F 129.8(6) . 7_565
C48F C70F C37F 102.4(5) 7_565 7_565
C66F C70F C37F 147.1(5) 7_565 7_565
C56F C70F C46F 119.4(19) 7_565 7_565
C47F C70F C46F 35.0(6) 7_565 7_565
C72F C70F C46F 28.4(4) . 7_565
C62F C70F C46F 97.0(6) . 7_565
C69F C70F C46F 141.4(7) . 7_565
C48F C70F C46F 158.5(6) 7_565 7_565
C66F C70F C46F 89.5(5) 7_565 7_565
C37F C70F C46F 74.0(4) 7_565 7_565
C46F C71F C35F 170(3) 7_565 7_565
C46F C71F C64F 121(3) 7_565 .
C35F C71F C64F 53.9(6) 7_565 .
C46F C71F C63F 122(3) 7_565 .
C35F C71F C63F 59.0(6) 7_565 .
C64F C71F C63F 110.4(7) . .
C46F C71F C72F 6(2) 7_565 .
C35F C71F C72F 164.4(8) 7_565 .
C64F C71F C72F 120.4(8) . .
C63F C71F C72F 118.8(7) . .
C46F C71F C55F 57(2) 7_565 7_565
C35F C71F C55F 117.6(8) 7_565 7_565
C64F C71F C55F 64.4(6) . 7_565
C63F C71F C55F 154.3(7) . 7_565
C72F C71F C55F 56.6(5) . 7_565
C46F C71F C47F 52(2) 7_565 7_565
C35F C71F C47F 129.2(8) 7_565 7_565
C64F C71F C47F 159.2(7) . 7_565
C63F C71F C47F 70.4(5) . 7_565
C72F C71F C47F 49.9(5) . 7_565
C55F C71F C47F 105.4(6) 7_565 7_565
C46F C71F C45F 134(3) 7_565 7_565
C35F C71F C45F 40.0(5) 7_565 7_565
C64F C71F C45F 15.2(4) . 7_565
C63F C71F C45F 95.2(5) . 7_565
C72F C71F C45F 131.6(7) . 7_565
C55F C71F C45F 77.6(5) 7_565 7_565
C47F C71F C45F 153.4(6) 7_565 7_565
C46F C72F C47F 71.1(7) 7_565 7_565
C46F C72F C70F 116.0(8) 7_565 .
C47F C72F C70F 44.9(5) 7_565 .
C46F C72F C55F 63.9(6) 7_565 7_565
C47F C72F C55F 132.6(7) 7_565 7_565
C70F C72F C55F 163.6(6) . 7_565
C46F C72F C56F 133.4(8) 7_565 7_565
C47F C72F C56F 62.6(5) 7_565 7_565
C70F C72F C56F 17.7(5) . 7_565
C55F C72F C56F 155.0(7) 7_565 7_565
C46F C72F C71F 1.9(6) 7_565 .
C47F C72F C71F 70.7(6) 7_565 .
C70F C72F C71F 115.4(7) . .
C55F C72F C71F 63.9(5) 7_565 .
C56F C72F C71F 132.7(7) 7_565 .
C46F C72F C65F 117.0(7) 7_565 .
C47F C72F C65F 154.5(6) 7_565 .
C70F C72F C65F 120.1(6) . .
C55F C72F C65F 54.1(4) 7_565 .
C56F C72F C65F 103.3(6) 7_565 .
C71F C72F C65F 116.6(6) . .
C46F C72F C66F 161.3(8) 7_565 7_565
C47F C72F C66F 114.3(6) 7_565 7_565
C70F C72F C66F 70.8(5) . 7_565
C55F C72F C66F 104.4(6) 7_565 7_565
C56F C72F C66F 53.4(5) 7_565 7_565
C71F C72F C66F 159.8(6) . 7_565
C65F C72F C66F 50.4(4) . 7_565

loop_
_geom_bond_atom_site_label_1
_geom_bond_atom_site_label_2
_geom_bond_distance
_geom_bond_site_symmetry_2
S1 C1 1.610(8) .
S1 S2 2.307(3) .
S2 C1 1.400(8) 5_765
C1 S2 1.400(8) 5_765
Cl1 Cl2 0.908(2) 7_565
Cl1 C1F 1.822(6) .
Cl2 Cl1 0.908(2) 7_565
Cl2 C1F 1.764(5) 7_565
Cl2 C3F 1.826(5) .
Cl2 C3F 2.216(5) 7_565
Cl2 Cl2 2.251(4) 7_565
Cl3 C4F 1.768(6) .
Cl3 Cl3 1.868(4) 7_565
Cl4 C12F 1.825(6) .
C1F C3F 0.932(7) 7_565
C1F C7F 0.924(7) 7_565
C1F C2F 1.438(8) .
C1F C3F 1.538(8) .
C1F C4F 1.594(8) .
C1F Cl2 1.764(5) 7_565
C1F C13F 1.943(9) 7_565
C2F C13F 0.936(8) 7_565
C2F C21F 1.170(8) 7_565
C2F C7F 1.329(8) 7_565
C2F C6F 1.394(8) .
C2F C5F 1.453(8) .
C2F C15F 1.750(9) 7_565
C2F C3F 1.867(8) 7_565
C3F C3F 0.701(10) 7_565
C3F C1F 0.932(7) 7_565
C3F C7F 1.494(7) .
C3F C8F 1.540(7) .
C3F C8F 1.735(7) 7_565
C3F C2F 1.867(8) 7_565
C3F C7F 1.943(8) 7_565
C3F Cl2 2.216(5) 7_565
C4F C14F 0.962(7) 7_565
C4F C7F 1.172(8) 7_565
C4F C14F 1.475(7) .
C4F C12F 1.615(8) .
C4F C4F 1.928(12) 7_565
C4F C22F 2.022(8) 7_565
C5F C15F 0.413(11) 7_565
C5F C21F 1.072(9) 7_565
C5F C9F 1.425(9) .
C5F C10F 1.480(9) .
C5F C23F 1.588(9) 7_565
C5F C8F 1.616(9) 7_565
C5F C34F 2.073(10) 7_565
C6F C13F 0.475(9) 7_565
C6F C20F 0.982(8) 7_565
C6F C12F 1.449(8) .
C6F C11F 1.440(9) .
C6F C21F 1.625(9) 7_565
C6F C7F 1.764(8) 7_565
C7F C1F 0.924(7) 7_565
C7F C4F 1.172(8) 7_565
C7F C2F 1.329(8) 7_565
C7F C14F 1.407(8) .
C7F C13F 1.412(9) .
C7F C6F 1.764(8) 7_565
C7F C14F 1.847(8) 7_565
C7F C12F 1.829(8) 7_565
C7F C3F 1.943(8) 7_565
C8F C8F 0.909(11) 7_565
C8F C10F 0.896(7) 7_565
C8F C15F 1.370(10) .
C8F C10F 1.417(8) .
C8F C5F 1.616(9) 7_565
C8F C3F 1.735(7) 7_565
C9F C34F 0.957(10) 7_565
C9F C33F 0.974(9) 7_565
C9F C21F 1.349(9) 7_565
C9F C23F 1.433(10) 7_565
C9F C16F 1.429(10) .
C9F C17F 1.458(11) .
C9F C15F 1.631(11) 7_565
C10F C8F 0.896(7) 7_565
C10F C15F 1.102(10) 7_565
C10F C10F 1.326(13) 7_565
C10F C18F 1.386(8) .
C10F C23F 1.669(9) 7_565
C10F C18F 1.788(8) 7_565
C10F C27F 1.974(9) 7_565
C11F C31F 0.918(9) 7_565
C11F C43F 1.288(9) 7_565
C11F C20F 1.287(9) 7_565
C11F C17F 1.372(10) .
C11F C19F 1.410(9) .
C11F C34F 1.695(11) 7_565
C11F C13F 1.770(9) 7_565
C11F C21F 1.918(10) 7_565
C12F C20F 1.312(8) 7_565
C12F C30F 1.375(9) 7_565
C12F C39F 1.560(10) .
C12F C13F 1.637(9) 7_565
C12F C7F 1.829(8) 7_565
C12F C22F 1.795(9) 7_565
C12F C14F 1.884(8) 7_565
C13F C6F 0.475(9) 7_565
C13F C2F 0.936(8) 7_565
C13F C21F 1.402(10) .
C13F C20F 1.404(10) .
C13F C12F 1.637(9) 7_565
C13F C11F 1.770(9) 7_565
C13F C1F 1.943(9) 7_565
C14F C14F 0.648(10) 7_565
C14F C4F 0.962(7) 7_565
C14F C22F 1.419(8) .
C14F C22F 1.697(8) 7_565
C14F C7F 1.847(8) 7_565
C14F C12F 1.884(8) 7_565
C15F C5F 0.413(11) 7_565
C15F C10F 1.102(10) 7_565
C15F C23F 1.404(10) .
C15F C21F 1.484(10) .
C15F C9F 1.631(11) 7_565
C15F C2F 1.750(9) 7_565
C16F C33F 0.569(10) 7_565
C16F C44F 1.179(10) 7_565
C16F C25F 1.352(10) .
C16F C23F 1.341(9) 7_565
C16F C24F 1.444(11) .
C16F C53F 1.970(10) 7_565
C16F C34F 1.983(11) 7_565
C16F C27F 2.050(11) 7_565
C17F C34F 0.511(11) 7_565
C17F C43F 0.932(10) 7_565
C17F C26F 1.463(10) .
C17F C21F 1.750(10) 7_565
C17F C33F 1.799(11) 7_565
C17F C31F 1.952(11) 7_565
C17F C51F 2.079(11) 7_565
C18F C27F 0.703(8) 7_565
C18F C18F 0.963(12) 7_565
C18F C27F 1.433(9) .
C18F C23F 1.475(9) 7_565
C18F C25F 1.477(9) .
C18F C10F 1.788(8) 7_565
C19F C31F 0.505(10) 7_565
C19F C42F 0.980(9) 7_565
C19F C29F 1.387(10) .
C19F C28F 1.452(10) .
C19F C20F 1.659(9) 7_565
C19F C43F 1.697(11) 7_565
C19F C50F 2.008(11) 7_565
C19F C41F 2.003(11) 7_565
C20F C6F 0.982(8) 7_565
C20F C11F 1.287(9) 7_565
C20F C12F 1.312(9) 7_565
C20F C30F 1.450(10) .
C20F C31F 1.450(10) .
C20F C19F 1.659(9) 7_565
C20F C39F 1.728(10) 7_565
C20F C28F 1.801(9) 7_565
C21F C5F 1.072(9) 7_565
C21F C2F 1.170(8) 7_565
C21F C9F 1.349(9) 7_565
C21F C34F 1.448(10) .
C21F C6F 1.625(9) 7_565
C21F C17F 1.750(10) 7_565
C21F C11F 1.918(10) 7_565
C22F C32F 0.985(8) 7_565
C22F C39F 1.217(10) 7_565
C22F C22F 1.336(13) 7_565
C22F C32F 1.441(8) .
C22F C30F 1.402(10) .
C22F C14F 1.697(8) 7_565
C22F C12F 1.795(9) 7_565
C22F C4F 2.022(8) 7_565
C23F C25F 1.295(9) 7_565
C23F C16F 1.341(9) 7_565
C23F C27F 1.391(10) .
C23F C9F 1.433(10) 7_565
C23F C18F 1.475(9) 7_565
C23F C33F 1.468(10) .
C23F C5F 1.588(9) 7_565
C23F C10F 1.669(9) 7_565
C24F C44F 0.531(11) 7_565
C24F C63F 1.069(10) 7_565
C24F C26F 1.332(10) .
C24F C35F 1.435(10) .
C24F C33F 1.471(11) 7_565
C24F C53F 1.822(11) 7_565
C24F C51F 1.967(12) 7_565
C25F C27F 0.839(9) 7_565
C25F C52F 1.180(10) 7_565
C25F C23F 1.295(9) 7_565
C25F C36F 1.513(10) .
C25F C53F 1.779(9) 7_565
C25F C33F 1.856(11) 7_565
C25F C44F 1.999(10) 7_565
C26F C51F 0.939(10) 7_565
C26F C63F 1.306(10) 7_565
C26F C43F 1.297(10) 7_565
C26F C37F 1.454(10) .
C26F C34F 1.704(10) 7_565
C26F C44F 1.834(11) 7_565
C26F C33F 1.937(11) 7_565
C27F C18F 0.703(8) 7_565
C27F C25F 0.839(9) 7_565
C27F C52F 1.451(11) .
C27F C27F 1.619(16) 7_565
C27F C36F 1.742(10) 7_565
C27F C10F 1.974(9) 7_565
C27F C16F 2.050(11) 7_565
C28F C41F 0.623(10) 7_565
C28F C42F 1.123(10) 7_565
C28F C30F 1.275(9) 7_565
C28F C39F 1.364(10) .
C28F C38F 1.422(9) .
C28F C49F 1.859(11) 7_565
C28F C20F 1.801(9) 7_565
C28F C31F 1.805(11) 7_565
C29F C50F 1.028(10) 7_565
C29F C62F 1.279(10) 7_565
C29F C42F 1.320(10) 7_565
C29F C37F 1.388(10) .
C29F C40F 1.538(10) .
C29F C31F 1.658(11) 7_565
C29F C51F 1.732(11) 7_565
C29F C43F 1.814(11) 7_565
C30F C39F 0.295(12) 7_565
C30F C28F 1.275(9) 7_565
C30F C12F 1.375(9) 7_565
C30F C41F 1.446(10) .
C30F C32F 1.699(9) 7_565
C31F C19F 0.505(10) 7_565
C31F C11F 0.918(9) 7_565
C31F C43F 1.371(11) .
C31F C42F 1.483(11) .
C31F C29F 1.658(11) 7_565
C31F C28F 1.805(11) 7_565
C31F C17F 1.952(11) 7_565
C32F C32F 0.828(12) 7_565
C32F C22F 0.985(8) 7_565
C32F C39F 1.413(10) .
C32F C59F 1.443(7) .
C32F C30F 1.699(9) 7_565
C33F C16F 0.569(10) 7_565
C33F C9F 0.974(9) 7_565
C33F C44F 1.409(11) .
C33F C34F 1.429(11) .
C33F C24F 1.471(11) 7_565
C33F C17F 1.799(11) 7_565
C33F C25F 1.856(11) 7_565
C33F C26F 1.937(11) 7_565
C34F C17F 0.511(11) 7_565
C34F C9F 0.957(10) 7_565
C34F C43F 1.433(11) .
C34F C26F 1.704(10) 7_565
C34F C11F 1.695(11) 7_565
C34F C16F 1.983(11) 7_565
C34F C5F 2.073(10) 7_565
C35F C71F 1.133(10) 7_565
C35F C64F 1.168(11) 7_565
C35F C53F 1.272(10) 7_565
C35F C63F 1.295(10) 7_565
C35F C45F 1.406(11) .
C35F C44F 1.340(10) 7_565
C35F C46F 1.463(11) .
C36F C52F 0.348(12) 7_565
C36F C36F 1.170(16) 7_565
C36F C53F 1.332(11) 7_565
C36F C52F 1.402(10) .
C36F C45F 1.453(10) .
C36F C27F 1.742(10) 7_565
C37F C51F 0.520(11) 7_565
C37F C62F 0.967(10) 7_565
C37F C47F 1.479(10) .
C37F C63F 1.683(10) 7_565
C37F C43F 1.725(10) 7_565
C37F C70F 2.082(11) 7_565
C37F C50F 2.065(11) 7_565
C38F C41F 1.068(9) 7_565
C38F C49F 1.157(11) 7_565
C38F C42F 1.356(11) 7_565
C38F C58F 1.409(11) .
C38F C40F 1.424(11) .
C38F C60F 1.571(11) 7_565
C38F C50F 1.706(11) 7_565
C38F C61F 1.762(10) 7_565
C39F C30F 0.295(12) 7_565
C39F C22F 1.217(10) 7_565
C39F C41F 1.404(11) 7_565
C39F C20F 1.728(10) 7_565
C40F C50F 0.529(11) 7_565
C40F C61F 1.041(11) 7_565
C40F C48F 1.390(11) .
C40F C42F 1.551(11) 7_565
C40F C62F 1.784(11) 7_565
C40F C60F 2.004(12) 7_565
C41F C28F 0.623(10) 7_565
C41F C38F 1.068(9) 7_565
C41F C49F 1.249(11) .
C41F C39F 1.404(11) 7_565
C41F C42F 1.437(11) .
C41F C58F 1.827(11) 7_565
C41F C19F 2.003(11) 7_565
C42F C19F 0.980(9) 7_565
C42F C28F 1.123(10) 7_565
C42F C38F 1.356(11) 7_565
C42F C50F 1.363(11) .
C42F C29F 1.320(10) 7_565
C42F C40F 1.551(11) 7_565
C43F C17F 0.932(10) 7_565
C43F C11F 1.288(9) 7_565
C43F C26F 1.297(10) 7_565
C43F C51F 1.476(11) .
C43F C19F 1.697(11) 7_565
C43F C37F 1.725(10) 7_565
C43F C29F 1.814(11) 7_565
C44F C24F 0.531(11) 7_565
C44F C16F 1.179(10) 7_565
C44F C35F 1.340(10) 7_565
C44F C53F 1.364(11) .
C44F C63F 1.459(10) .
C44F C26F 1.834(11) 7_565
C44F C25F 1.999(10) 7_565
C45F C64F 0.813(9) 7_565
C45F C53F 0.884(9) 7_565
C45F C54F 1.434(12) .
C45F C54F 1.654(13) 7_565
C45F C52F 1.657(11) 7_565
C45F C71F 2.070(11) 7_565
C46F C71F 0.333(12) 7_565
C46F C72F 1.128(10) 7_565
C46F C47F 1.417(11) .
C46F C55F 1.367(11) .
C46F C63F 1.640(11) 7_565
C46F C64F 1.591(11) 7_565
C46F C70F 2.130(11) 7_565
C47F C70F 1.025(10) 7_565
C47F C72F 1.297(10) 7_565
C47F C62F 1.314(10) 7_565
C47F C56F 1.437(10) .
C47F C71F 1.599(11) 7_565
C47F C51F 1.727(11) 7_565
C47F C63F 1.757(10) 7_565
C48F C69F 0.807(11) 7_565
C48F C61F 0.847(10) 7_565
C48F C57F 1.400(11) .
C48F C56F 1.417(10) .
C48F C70F 1.611(11) 7_565
C48F C50F 1.682(12) 7_565
C48F C68F 1.989(16) 7_565
C48F C62F 1.973(11) 7_565
C48F C60F 2.091(11) 7_565
C49F C58F 0.638(10) 7_565
C49F C38F 1.157(11) 7_565
C49F C59F 1.437(9) .
C49F C60F 1.499(11) .
C49F C28F 1.859(11) 7_565
C50F C40F 0.529(11) 7_565
C50F C29F 1.028(10) 7_565
C50F C62F 1.414(11) .
C50F C61F 1.529(12) .
C50F C38F 1.706(11) 7_565
C50F C48F 1.682(12) 7_565
C50F C19F 2.008(11) 7_565
C50F C37F 2.065(11) 7_565
C51F C37F 0.520(11) 7_565
C51F C26F 0.939(10) 7_565
C51F C63F 1.349(11) .
C51F C62F 1.480(11) .
C51F C29F 1.732(11) 7_565
C51F C47F 1.727(11) 7_565
C51F C24F 1.967(12) 7_565
C51F C17F 2.079(11) 7_565
C52F C36F 0.348(12) 7_565
C52F C25F 1.180(10) 7_565
C52F C53F 1.340(11) .
C52F C52F 1.575(18) 7_565
C52F C45F 1.657(11) 7_565
C53F C45F 0.884(9) 7_565
C53F C36F 1.332(11) 7_565
C53F C35F 1.272(10) 7_565
C53F C64F 1.459(10) .
C53F C25F 1.779(9) 7_565
C53F C24F 1.822(11) 7_565
C53F C16F 1.970(10) 7_565
C54F C54F 0.31(3) 7_565
C54F C64F 1.120(14) 7_565
C54F C55F 1.361(9) .
C54F C64F 1.419(16) .
C54F C55F 1.509(10) 7_565
C54F C45F 1.654(13) 7_565
C55F C55F 1.372(14) 7_565
C55F C65F 1.372(7) .
C55F C72F 1.414(9) 7_565
C55F C54F 1.509(10) 7_565
C55F C71F 1.521(11) 7_565
C55F C64F 1.555(10) 7_565
C56F C70F 0.444(12) 7_565
C56F C69F 1.139(11) 7_565
C56F C66F 1.419(11) .
C56F C72F 1.458(10) 7_565
C56F C62F 1.753(11) 7_565
C56F C68F 2.063(15) 7_565
C57F C68F 1.272(11) 7_565
C57F C69F 1.223(11) 7_565
C57F C67F 1.397(9) .
C57F C57F 1.474(17) 7_565
C57F C61F 1.395(12) 7_565
C57F C68F 1.430(12) .
C57F C60F 1.623(11) 7_565
C57F C67F 1.670(10) 7_565
C58F C49F 0.638(10) 7_565
C58F C60F 0.984(9) 7_565
C58F C59F 1.440(8) .
C58F C67F 1.487(9) .
C58F C41F 1.827(11) 7_565
C58F C67F 1.828(11) 7_565
C58F C58F 1.996(18) 7_565
C59F C32F 1.443(7) 7_565
C59F C58F 1.440(8) 7_565
C59F C49F 1.437(9) 7_565
C60F C67F 0.921(12) 7_565
C60F C58F 0.984(9) 7_565
C60F C61F 1.358(12) .
C60F C67F 1.462(14) .
C60F C38F 1.571(11) 7_565
C60F C57F 1.623(11) 7_565
C60F C40F 2.004(12) 7_565
C60F C48F 2.091(11) 7_565
C61F C48F 0.847(10) 7_565
C61F C40F 1.041(11) 7_565
C61F C57F 1.395(12) 7_565
C61F C69F 1.514(11) .
C61F C38F 1.762(10) 7_565
C61F C67F 1.926(12) 7_565
C62F C37F 0.967(9) 7_565
C62F C29F 1.279(10) 7_565
C62F C47F 1.314(10) 7_565
C62F C70F 1.397(12) .
C62F C56F 1.753(11) 7_565
C62F C40F 1.784(11) 7_565
C62F C48F 1.973(11) 7_565
C63F C24F 1.069(10) 7_565
C63F C26F 1.306(10) 7_565
C63F C35F 1.295(10) 7_565
C63F C71F 1.440(11) .
C63F C46F 1.640(11) 7_565
C63F C37F 1.683(10) 7_565
C63F C47F 1.757(10) 7_565
C64F C45F 0.813(9) 7_565
C64F C54F 1.120(14) 7_565
C64F C35F 1.168(11) 7_565
C64F C71F 1.393(12) .
C64F C55F 1.555(10) 7_565
C64F C46F 1.591(11) 7_565
C65F C55F 1.372(7) 7_565
C65F C66F 1.390(7) 7_565
C65F C66F 1.390(7) .
C65F C72F 1.584(8) .
C65F C72F 1.584(8) 7_565
C66F C66F 1.083(15) 7_565
C66F C68F 1.285(9) 7_565
C66F C68F 1.401(11) .
C66F C69F 1.508(11) 7_565
C66F C72F 1.674(10) 7_565
C66F C70F 1.784(12) 7_565
C67F C67F 0.568(18) 7_565
C67F C60F 0.921(12) 7_565
C67F C57F 1.670(10) 7_565
C67F C58F 1.828(11) 7_565
C67F C61F 1.926(12) 7_565
C68F C68F 0.29(3) 7_565
C68F C69F 1.280(17) .
C68F C57F 1.272(11) 7_565
C68F C66F 1.285(9) 7_565
C68F C69F 1.563(19) 7_565
C68F C48F 1.989(16) 7_565
C68F C56F 2.063(15) 7_565
C69F C48F 0.807(11) 7_565
C69F C56F 1.139(10) 7_565
C69F C57F 1.223(11) 7_565
C69F C66F 1.508(11) 7_565
C69F C70F 1.515(12) .
C69F C68F 1.563(19) 7_565
C70F C56F 0.444(12) 7_565
C70F C47F 1.025(10) 7_565
C70F C72F 1.378(11) .
C70F C48F 1.611(11) 7_565
C70F C66F 1.784(12) 7_565
C70F C37F 2.082(11) 7_565
C70F C46F 2.130(11) 7_565
C71F C46F 0.333(12) 7_565
C71F C35F 1.133(10) 7_565
C71F C72F 1.459(11) .
C71F C55F 1.521(11) 7_565
C71F C47F 1.599(11) 7_565
C71F C45F 2.070(11) 7_565
C72F C46F 1.128(10) 7_565
C72F C47F 1.297(10) 7_565
C72F C55F 1.414(9) 7_565
C72F C56F 1.458(10) 7_565
C72F C66F 1.674(10) 7_565
